data_7717875
loop_
_publ_author_name
'Luff, Martin Simon'
'Corsei, Celine S.'
'Radius, Udo'

_publ_section_title
;
 On the reactivity of complexes [Ni(NHC)2] with CS2
;
_journal_name_full 'Dalton Transactions'
_journal_paper_doi 10.1039/D4DT03497J
_journal_year 2025
_chemical_formula_moiety '2 (C56 H72 N4 Ni2 S4), 10.5 (C6 H6)'
_chemical_formula_sum 'C175 H207 N8 Ni4 S8'
_chemical_formula_weight 2913.79
_space_group_crystal_system triclinic
_space_group_IT_number 2
_space_group_name_Hall '-P 1'
_space_group_name_H-M_alt 'P -1'
_atom_sites_solution_hydrogens geom
_atom_sites_solution_primary dual
_atom_sites_solution_secondary difmap
_audit_creation_method SHELXL-2018/3
_audit_update_record
;
2024-12-19 deposited with the CCDC.	2025-01-22 downloaded from the CCDC.
;
_cell_angle_alpha 89.8190(10)
_cell_angle_beta 84.5550(10)
_cell_angle_gamma 77.0980(10)
_cell_formula_units_Z 2
_cell_length_a 12.5344(2)
_cell_length_b 25.5188(2)
_cell_length_c 25.8877(2)
_cell_measurement_reflns_used 86466
_cell_measurement_temperature 100(2)
_cell_measurement_theta_max 77.2520
_cell_measurement_theta_min 2.4430
_cell_volume 8033.65(16)
_computing_cell_refinement 'CrysAlisPro 1.171.41.93a (Rigaku OD, 2020)'
_computing_data_reduction 'CrysAlisPro 1.171.41.93a (Rigaku OD, 2020)'
_computing_molecular_graphics 'ShelXLe (Huebschle et all, 2011)'
_computing_publication_material 'SHELXL-2014/6 (Sheldrick, 2014)'
_computing_structure_refinement 'SHELXL-2018/3 (Sheldrick, 2018)'
_computing_structure_solution 'SHELXT 2014/5 (Sheldrick, 2014)'
_diffrn_ambient_temperature 100(2)
_diffrn_detector_area_resol_mean 10.0000
_diffrn_measured_fraction_theta_full 0.993
_diffrn_measured_fraction_theta_max 0.968
_diffrn_measurement_device_type 'XtaLAB Synergy, Dualflex, HyPix'
_diffrn_measurement_method '\w scans'
_diffrn_radiation_type CuK\a
_diffrn_radiation_wavelength 1.54184
_diffrn_reflns_av_R_equivalents 0.0503
_diffrn_reflns_av_unetI/netI 0.0302
_diffrn_reflns_Laue_measured_fraction_full 0.993
_diffrn_reflns_Laue_measured_fraction_max 0.968
_diffrn_reflns_limit_h_max 15
_diffrn_reflns_limit_h_min -14
_diffrn_reflns_limit_k_max 31
_diffrn_reflns_limit_k_min -32
_diffrn_reflns_limit_l_max 32
_diffrn_reflns_limit_l_min -32
_diffrn_reflns_number 147414
_diffrn_reflns_point_group_measured_fraction_full 0.993
_diffrn_reflns_point_group_measured_fraction_max 0.968
_diffrn_reflns_theta_full 72.000
_diffrn_reflns_theta_max 77.679
_diffrn_reflns_theta_min 2.446
_diffrn_source 'micro-focus sealed X-ray tube'
_exptl_absorpt_coefficient_mu 1.891
_exptl_absorpt_correction_T_max 1.000
_exptl_absorpt_correction_T_min 0.171
_exptl_absorpt_correction_type gaussian
_exptl_absorpt_process_details
;
CrysAlisPro 1.171.41.92a (Rigaku Oxford Diffraction, 2020)
Numerical absorption correction based on gaussian integration over
a multifaceted crystal model
Empirical absorption correction using spherical harmonics,
implemented in SCALE3 ABSPACK scaling algorithm.
;
_exptl_crystal_colour red
_exptl_crystal_density_diffrn 1.205
_exptl_crystal_description block
_exptl_crystal_F_000 3106
_exptl_crystal_size_max 0.730
_exptl_crystal_size_mid 0.300
_exptl_crystal_size_min 0.270
_refine_diff_density_max 0.627
_refine_diff_density_min -0.683
_refine_diff_density_rms 0.061
_refine_ls_extinction_method none
_refine_ls_goodness_of_fit_ref 1.030
_refine_ls_hydrogen_treatment constr
_refine_ls_matrix_type full
_refine_ls_number_parameters 1788
_refine_ls_number_reflns 33135
_refine_ls_number_restraints 12
_refine_ls_restrained_S_all 1.031
_refine_ls_R_factor_all 0.0485
_refine_ls_R_factor_gt 0.0436
_refine_ls_shift/su_max 0.002
_refine_ls_shift/su_mean 0.000
_refine_ls_structure_factor_coef Fsqd
_refine_ls_weighting_details 'w=1/[\s^2^(Fo^2^)+(0.0758P)^2^+3.5071P] where P=(Fo^2^+2Fc^2^)/3'
_refine_ls_weighting_scheme calc
_refine_ls_wR_factor_gt 0.1189
_refine_ls_wR_factor_ref 0.1229
_reflns_Friedel_coverage 0.000
_reflns_number_gt 29498
_reflns_number_total 33135
_reflns_threshold_expression 'I > 2\s(I)'
_cod_data_source_file d4dt03497j2.cif
_cod_data_source_block Compound_2c
_cod_database_code 7717875
_shelx_shelxl_version_number 2018/3
_shelx_space_group_comment
;
The symmetry employed for this shelxl refinement is uniquely defined
by the following loop, which should always be used as a source of
symmetry information in preference to the above space-group names.
They are only intended as comments.
;
_shelx_estimated_absorpt_t_min 0.339
_shelx_estimated_absorpt_t_max 0.629

loop_
_space_group_symop_operation_xyz
'x, y, z'
'-x, -y, -z'

loop_
_atom_site_label
_atom_site_type_symbol
_atom_site_fract_x
_atom_site_fract_y
_atom_site_fract_z
_atom_site_U_iso_or_equiv
_atom_site_adp_type
_atom_site_occupancy
_atom_site_site_symmetry_order
_atom_site_calc_flag
_atom_site_refinement_flags_posn
_atom_site_refinement_flags_adp
_atom_site_refinement_flags_occupancy
_atom_site_disorder_assembly
_atom_site_disorder_group
Ni01 Ni 0.25511(2) 0.12234(2) 0.10614(2) 0.01982(7) Uani 1 1 d . . . . .
Ni02 Ni 0.35976(2) 0.38479(2) 0.60045(2) 0.01984(7) Uani 1 1 d . . . . .
Ni03 Ni 0.54399(2) 0.43657(2) 0.70379(2) 0.01990(7) Uani 1 1 d . . . . .
Ni04 Ni 0.49426(2) 0.06595(2) 0.20245(2) 0.01922(6) Uani 1 1 d . . . . .
N00D N 0.38688(11) 0.35248(5) 0.48801(5) 0.0190(3) Uani 1 1 d . . . . .
N00E N 0.10760(11) 0.19807(5) 0.04223(5) 0.0211(3) Uani 1 1 d . . . . .
N00F N 0.56507(11) 0.07212(5) 0.30677(5) 0.0191(3) Uani 1 1 d . . . . .
N00G N 0.30830(11) 0.30023(5) 0.53514(5) 0.0187(3) Uani 1 1 d . . . . .
N00H N 0.50861(11) 0.51065(5) 0.79860(5) 0.0213(3) Uani 1 1 d . . . . .
N00I N 0.63260(11) 0.43918(5) 0.80499(5) 0.0209(3) Uani 1 1 d . . . . .
N00J N 0.52057(11) -0.00317(5) 0.29740(5) 0.0196(3) Uani 1 1 d . . . . .
N00K N 0.24246(11) 0.15087(5) -0.00621(5) 0.0207(3) Uani 1 1 d . . . . .
C00L C 0.53129(13) 0.04192(6) 0.27077(6) 0.0192(3) Uani 1 1 d . . . . .
C00M C 0.43319(13) 0.39706(6) 0.46917(6) 0.0198(3) Uani 1 1 d . . . . .
C00N C 0.56173(13) 0.46513(6) 0.77144(6) 0.0204(3) Uani 1 1 d . . . . .
C00O C 0.34982(13) 0.34521(6) 0.53805(6) 0.0196(3) Uani 1 1 d . . . . .
C00P C 0.39182(14) -0.06193(6) 0.29297(6) 0.0232(3) Uani 1 1 d . . . . .
C00Q C 0.20017(13) 0.15837(6) 0.04450(6) 0.0208(3) Uani 1 1 d . . . . .
C00R C 0.42860(14) 0.55404(6) 0.77875(6) 0.0218(3) Uani 1 1 d . . . . .
C00S C 0.49381(14) -0.05071(6) 0.27650(6) 0.0212(3) Uani 1 1 d . . . . .
C00T C 0.24794(13) 0.27876(6) 0.57747(6) 0.0207(3) Uani 1 1 d . . . . .
C00U C 0.36867(13) 0.31344(6) 0.45488(6) 0.0214(3) Uani 1 1 d . . . . .
H00U H 0.387132 0.310498 0.418398 0.026 Uiso 1 1 calc R U . . .
C00V C 0.54594(13) 0.38698(6) 0.45252(6) 0.0211(3) Uani 1 1 d . . . . .
C00W C 0.31952(13) 0.28043(6) 0.48475(6) 0.0216(3) Uani 1 1 d . . . . .
H00W H 0.296997 0.249593 0.473366 0.026 Uiso 1 1 calc R U . . .
C00X C 0.60280(13) 0.12103(6) 0.29608(6) 0.0208(3) Uani 1 1 d . . . . .
C00Y C 0.62310(15) 0.46759(7) 0.85118(7) 0.0258(3) Uani 1 1 d . . . . .
H00Y H 0.663775 0.457246 0.880131 0.031 Uiso 1 1 calc R U . . .
C00Z C 0.54737(14) -0.00089(7) 0.34785(6) 0.0229(3) Uani 1 1 d . . . . .
H00Z H 0.546515 -0.027744 0.373289 0.028 Uiso 1 1 calc R U . . .
C010 C 0.52652(14) 0.17019(6) 0.29862(6) 0.0222(3) Uani 1 1 d . . . . .
C011 C 0.57491(14) 0.04663(6) 0.35407(6) 0.0224(3) Uani 1 1 d . . . . .
H011 H 0.596686 0.059997 0.384665 0.027 Uiso 1 1 calc R U . . .
C012 C 0.62368(14) 0.33215(7) 0.45463(7) 0.0244(3) Uani 1 1 d . . . . .
H012 H 0.585796 0.308403 0.476927 0.029 Uiso 1 1 calc R U . . .
C013 C 0.58646(14) 0.42969(7) 0.43092(7) 0.0256(3) Uani 1 1 d . . . . .
H013 H 0.662090 0.424104 0.418659 0.031 Uiso 1 1 calc R U . . .
C014 C 0.40288(14) 0.17542(6) 0.30606(7) 0.0237(3) Uani 1 1 d . . . . .
H014 H 0.389098 0.138397 0.309606 0.028 Uiso 1 1 calc R U . . .
C015 C 0.02284(13) 0.21409(7) 0.08460(6) 0.0230(3) Uani 1 1 d . . . . .
C016 C 0.31727(14) 0.55958(6) 0.79599(7) 0.0237(3) Uani 1 1 d . . . . .
C017 C 0.36186(14) 0.44742(6) 0.46502(7) 0.0233(3) Uani 1 1 d . . . . .
C018 C 0.30583(15) 0.24593(7) 0.61360(7) 0.0249(3) Uani 1 1 d . . . . .
C019 C 0.54529(15) 0.51260(7) 0.84721(7) 0.0258(3) Uani 1 1 d . . . . .
H019 H 0.520237 0.540379 0.872745 0.031 Uiso 1 1 calc R U . . .
C01A C 0.42994(14) 0.12348(7) -0.04840(7) 0.0246(3) Uani 1 1 d . . . . .
C01B C 0.71626(14) 0.11587(7) 0.28548(6) 0.0231(3) Uani 1 1 d . . . . .
C01D C 0.09326(15) 0.21492(7) -0.00815(7) 0.0254(3) Uani 1 1 d . . . . .
H01D H 0.035296 0.242173 -0.019009 0.030 Uiso 1 1 calc R U . . .
C01E C 0.17779(14) 0.18499(7) -0.03856(7) 0.0246(3) Uani 1 1 d . . . . .
H01E H 0.190735 0.186854 -0.075207 0.030 Uiso 1 1 calc R U . . .
C01F C 0.13340(14) 0.29077(7) 0.57911(7) 0.0254(3) Uani 1 1 d . . . . .
C01G C 0.27645(15) 0.52127(7) 0.83413(7) 0.0280(4) Uani 1 1 d . . . . .
H01G H 0.335054 0.487523 0.834502 0.034 Uiso 1 1 calc R U . . .
C01H C 0.57543(15) -0.08549(6) 0.24405(6) 0.0247(3) Uani 1 1 d . . . . .
C01I C 0.03092(15) 0.25417(7) 0.11925(7) 0.0263(3) Uani 1 1 d . . . . .
C01J C 0.58941(15) 0.58372(7) 0.72777(7) 0.0297(4) Uani 1 1 d . . . . .
H01J H 0.624253 0.544411 0.725699 0.036 Uiso 1 1 calc R U . . .
C01L C 0.51818(15) 0.48015(7) 0.42704(7) 0.0280(4) Uani 1 1 d . . . . .
H01L H 0.547514 0.508802 0.412569 0.034 Uiso 1 1 calc R U . . .
C01M C 0.33453(13) 0.10880(6) -0.02672(6) 0.0216(3) Uani 1 1 d . . . . .
C01N C 0.23875(14) 0.45826(7) 0.48064(7) 0.0280(4) Uani 1 1 d . . . . .
H01N H 0.220959 0.424434 0.494925 0.034 Uiso 1 1 calc R U . . .
C01O C 0.42991(15) 0.23337(7) 0.61322(7) 0.0275(3) Uani 1 1 d . . . . .
H01O H 0.460739 0.250722 0.582337 0.033 Uiso 1 1 calc R U . . .
C01P C 0.71368(14) 0.39003(7) 0.79324(6) 0.0243(3) Uani 1 1 d . . . . .
C01Q C 0.56920(15) 0.21646(7) 0.29269(7) 0.0263(3) Uani 1 1 d . . . . .
H01Q H 0.520283 0.250843 0.294335 0.032 Uiso 1 1 calc R U . . .
C01R C 0.30341(14) -0.02386(7) 0.32743(7) 0.0250(3) Uani 1 1 d . . . . .
H01R H 0.323170 0.011985 0.327908 0.030 Uiso 1 1 calc R U . . .
C01S C 0.07039(14) 0.32586(7) 0.53936(7) 0.0278(4) Uani 1 1 d . . . . .
H01S H 0.123593 0.342354 0.517287 0.033 Uiso 1 1 calc R U . . .
C01T C 0.32076(14) 0.05551(7) -0.02713(6) 0.0246(3) Uani 1 1 d . . . . .
C01U C 0.38907(16) 0.63230(7) 0.72721(7) 0.0292(4) Uani 1 1 d . . . . .
H01U H 0.412056 0.657296 0.703841 0.035 Uiso 1 1 calc R U . . .
C01V C 0.24303(15) 0.60305(7) 0.77776(7) 0.0280(4) Uani 1 1 d . . . . .
H01V H 0.166948 0.608258 0.788971 0.034 Uiso 1 1 calc R U . . .
C01W C 0.51176(15) 0.08309(8) -0.07365(7) 0.0298(4) Uani 1 1 d . . . . .
H01W H 0.576721 0.091816 -0.089761 0.036 Uiso 1 1 calc R U . . .
C01X C 0.40645(16) 0.01676(7) -0.05148(7) 0.0296(4) Uani 1 1 d . . . . .
H01X H 0.400993 -0.019772 -0.051614 0.036 Uiso 1 1 calc R U . . .
C01Y C 0.27847(16) 0.63878(7) 0.74355(8) 0.0316(4) Uani 1 1 d . . . . .
H01Y H 0.226515 0.667965 0.731191 0.038 Uiso 1 1 calc R U . . .
C01Z C 0.40791(15) 0.48892(7) 0.44410(7) 0.0266(3) Uani 1 1 d . . . . .
H01Z H 0.362343 0.523800 0.441597 0.032 Uiso 1 1 calc R U . . .
C020 C 0.21452(15) 0.04100(7) -0.00485(7) 0.0264(3) Uani 1 1 d . . . . .
H020 H 0.180744 0.067391 0.023825 0.032 Uiso 1 1 calc R U . . .
C021 C 0.68014(16) 0.34112(7) 0.79759(7) 0.0281(4) Uani 1 1 d . . . . .
C022 C 0.46746(14) 0.58974(7) 0.74441(7) 0.0246(3) Uani 1 1 d . . . . .
C024 C 0.34959(16) 0.20771(8) 0.35519(7) 0.0313(4) Uani 1 1 d . . . . .
H02A H 0.358918 0.244739 0.352030 0.047 Uiso 1 1 calc R U . . .
H02B H 0.384715 0.191232 0.385344 0.047 Uiso 1 1 calc R U . . .
H02C H 0.271015 0.207830 0.359660 0.047 Uiso 1 1 calc R U . . .
C025 C 0.79717(14) 0.06139(7) 0.27919(7) 0.0275(3) Uani 1 1 d . . . . .
H025 H 0.753720 0.033370 0.275618 0.033 Uiso 1 1 calc R U . . .
C026 C 0.37417(16) -0.11157(7) 0.27746(7) 0.0299(4) Uani 1 1 d . . . . .
H026 H 0.306377 -0.120928 0.288267 0.036 Uiso 1 1 calc R U . . .
C027 C 0.68100(16) 0.21288(7) 0.28452(7) 0.0288(4) Uani 1 1 d . . . . .
H027 H 0.708068 0.244808 0.281819 0.035 Uiso 1 1 calc R U . . .
C028 C -0.06432(14) 0.18751(7) 0.08803(7) 0.0265(3) Uani 1 1 d . . . . .
C029 C -0.05504(16) 0.26886(8) 0.15873(7) 0.0333(4) Uani 1 1 d . . . . .
H029 H -0.052794 0.296151 0.183220 0.040 Uiso 1 1 calc R U . . .
C02A C 0.55245(17) -0.13412(7) 0.22955(7) 0.0309(4) Uani 1 1 d . . . . .
H02D H 0.605380 -0.158696 0.207553 0.037 Uiso 1 1 calc R U . . .
C02B C -0.06865(15) 0.14212(7) 0.05087(7) 0.0293(4) Uani 1 1 d . . . . .
H02E H 0.005085 0.131716 0.030566 0.035 Uiso 1 1 calc R U . . .
C02C C 0.68541(15) -0.07216(7) 0.22623(7) 0.0292(4) Uani 1 1 d . . . . .
H02F H 0.673729 -0.032106 0.225756 0.035 Uiso 1 1 calc R U . . .
C02D C 0.34919(15) 0.20057(7) 0.25837(7) 0.0304(4) Uani 1 1 d . . . . .
H02G H 0.381517 0.178526 0.227464 0.046 Uiso 1 1 calc R U . . .
H02H H 0.361752 0.236937 0.253903 0.046 Uiso 1 1 calc R U . . .
H02I H 0.269958 0.202344 0.263247 0.046 Uiso 1 1 calc R U . . .
C02F C 0.82157(15) 0.39386(8) 0.77819(7) 0.0301(4) Uani 1 1 d . . . . .
C02G C 0.12817(16) 0.28084(7) 0.11616(7) 0.0314(4) Uani 1 1 d . . . . .
H02J H 0.179564 0.265546 0.085232 0.038 Uiso 1 1 calc R U . . .
C02H C 0.44630(15) 0.18061(7) -0.04566(7) 0.0285(4) Uani 1 1 d . . . . .
H02K H 0.388019 0.201343 -0.019759 0.034 Uiso 1 1 calc R U . . .
C02I C 0.75411(15) 0.16344(7) 0.28020(7) 0.0282(4) Uani 1 1 d . . . . .
H02L H 0.830689 0.161698 0.273598 0.034 Uiso 1 1 calc R U . . .
C02J C 0.29898(16) -0.04448(8) 0.38312(7) 0.0315(4) Uani 1 1 d . . . . .
H02M H 0.276379 -0.078867 0.383708 0.047 Uiso 1 1 calc R U . . .
H02N H 0.245831 -0.018236 0.405586 0.047 Uiso 1 1 calc R U . . .
H02O H 0.371887 -0.049528 0.395644 0.047 Uiso 1 1 calc R U . . .
C02K C 0.56085(17) 0.33982(7) 0.81199(8) 0.0314(4) Uani 1 1 d . . . . .
H02P H 0.514975 0.370902 0.794809 0.038 Uiso 1 1 calc R U . . .
C02L C 0.07553(16) 0.26752(8) 0.61832(8) 0.0336(4) Uani 1 1 d . . . . .
H02Q H -0.002466 0.274674 0.620379 0.040 Uiso 1 1 calc R U . . .
C02M C -0.14810(16) 0.20404(8) 0.12819(8) 0.0339(4) Uani 1 1 d . . . . .
H02R H -0.208982 0.187401 0.131763 0.041 Uiso 1 1 calc R U . . .
C02N C 0.17138(15) 0.50649(8) 0.81950(8) 0.0312(4) Uani 1 1 d . . . . .
H02S H 0.182540 0.493093 0.783505 0.047 Uiso 1 1 calc R U . . .
H02T H 0.110708 0.538391 0.823017 0.047 Uiso 1 1 calc R U . . .
H02U H 0.153558 0.478500 0.842583 0.047 Uiso 1 1 calc R U . . .
C02O C 0.65082(16) 0.30707(7) 0.39996(7) 0.0307(4) Uani 1 1 d . . . . .
H02V H 0.582984 0.302706 0.386278 0.046 Uiso 1 1 calc R U . . .
H02W H 0.701394 0.271864 0.401359 0.046 Uiso 1 1 calc R U . . .
H02X H 0.685431 0.330612 0.377246 0.046 Uiso 1 1 calc R U . . .
C02P C 0.18950(15) -0.01633(8) 0.30736(8) 0.0313(4) Uani 1 1 d . . . . .
H02Y H 0.193559 -0.004873 0.271199 0.047 Uiso 1 1 calc R U . . .
H02Z H 0.136514 0.011107 0.328647 0.047 Uiso 1 1 calc R U . . .
H010 H 0.165822 -0.050435 0.309448 0.047 Uiso 1 1 calc R U . . .
C02Q C 0.49987(16) 0.03045(8) -0.07562(8) 0.0336(4) Uani 1 1 d . . . . .
H015 H 0.555881 0.003628 -0.093556 0.040 Uiso 1 1 calc R U . . .
C02R C 0.45391(17) -0.14709(7) 0.24667(8) 0.0336(4) Uani 1 1 d . . . . .
H016 H 0.440898 -0.180875 0.237142 0.040 Uiso 1 1 calc R U . . .
C02S C 0.85384(16) 0.44764(9) 0.77136(8) 0.0356(4) Uani 1 1 d . . . . .
H017 H 0.784692 0.476041 0.770508 0.043 Uiso 1 1 calc R U . . .
C02T C -0.14284(16) 0.24437(9) 0.16263(8) 0.0373(4) Uani 1 1 d . . . . .
H018 H -0.200725 0.255416 0.189457 0.045 Uiso 1 1 calc R U . . .
C02U C 0.46305(15) 0.25666(8) 0.66208(7) 0.0304(4) Uani 1 1 d . . . . .
H01A H 0.543423 0.249164 0.660862 0.046 Uiso 1 1 calc R U . . .
H01B H 0.433487 0.240105 0.692810 0.046 Uiso 1 1 calc R U . . .
H01C H 0.433474 0.295613 0.663869 0.046 Uiso 1 1 calc R U . . .
C02V C 0.73055(15) 0.33498(8) 0.47731(8) 0.0314(4) Uani 1 1 d . . . . .
H01F H 0.772710 0.298484 0.482776 0.047 Uiso 1 1 calc R U . . .
H01H H 0.713386 0.354780 0.510530 0.047 Uiso 1 1 calc R U . . .
H01I H 0.774057 0.353500 0.453145 0.047 Uiso 1 1 calc R U . . .
C02W C 0.60679(17) 0.17634(8) 0.43335(8) 0.0348(4) Uani 1 1 d . . . . .
H01K H 0.566852 0.206795 0.416816 0.042 Uiso 1 1 calc R U . . .
C02X C 0.71974(18) 0.16126(8) 0.42342(8) 0.0364(4) Uani 1 1 d . . . . .
H01M H 0.757478 0.180858 0.399596 0.044 Uiso 1 1 calc R U . . .
C02Y C 0.76239(18) 0.29446(8) 0.78776(8) 0.0369(4) Uani 1 1 d . . . . .
H01P H 0.743598 0.260421 0.790288 0.044 Uiso 1 1 calc R U . . .
C02Z C 0.90014(17) 0.34583(9) 0.76913(8) 0.0398(5) Uani 1 1 d . . . . .
H01T H 0.974633 0.346753 0.759234 0.048 Uiso 1 1 calc R U . . .
C030 C 0.13417(16) 0.04726(8) -0.04652(8) 0.0333(4) Uani 1 1 d . . . . .
H03A H 0.121358 0.084081 -0.059392 0.050 Uiso 1 1 calc R U . . .
H03B H 0.064362 0.039828 -0.031596 0.050 Uiso 1 1 calc R U . . .
H03C H 0.165277 0.021899 -0.075270 0.050 Uiso 1 1 calc R U . . .
C031 C 0.02121(17) 0.29123(9) 0.50410(8) 0.0377(4) Uani 1 1 d . . . . .
H03D H -0.018810 0.314061 0.478497 0.057 Uiso 1 1 calc R U . . .
H03E H -0.029419 0.273650 0.525124 0.057 Uiso 1 1 calc R U . . .
H03F H 0.080415 0.263850 0.486128 0.057 Uiso 1 1 calc R U . . .
C032 C 0.20344(16) 0.50214(8) 0.52265(8) 0.0351(4) Uani 1 1 d . . . . .
H03G H 0.217469 0.536055 0.508937 0.053 Uiso 1 1 calc R U . . .
H03H H 0.245394 0.491886 0.552593 0.053 Uiso 1 1 calc R U . . .
H03I H 0.124779 0.506648 0.533413 0.053 Uiso 1 1 calc R U . . .
C033 C 0.47837(18) 0.17269(8) 0.60886(8) 0.0391(5) Uani 1 1 d . . . . .
H03J H 0.451779 0.157784 0.579006 0.059 Uiso 1 1 calc R U . . .
H03K H 0.455525 0.155453 0.640606 0.059 Uiso 1 1 calc R U . . .
H03L H 0.558801 0.166034 0.604171 0.059 Uiso 1 1 calc R U . . .
C034 C 0.61145(18) 0.60724(9) 0.67448(8) 0.0380(4) Uani 1 1 d . . . . .
H03M H 0.690639 0.598331 0.663860 0.057 Uiso 1 1 calc R U . . .
H03N H 0.584894 0.646401 0.676335 0.057 Uiso 1 1 calc R U . . .
H03O H 0.572938 0.592077 0.649080 0.057 Uiso 1 1 calc R U . . .
C035 C 0.61003(18) 0.10279(8) 0.49136(8) 0.0368(4) Uani 1 1 d . . . . .
H035 H 0.572036 0.082546 0.514357 0.044 Uiso 1 1 calc R U . . .
C036 C 0.55171(18) 0.14724(8) 0.46730(8) 0.0363(4) Uani 1 1 d . . . . .
H036 H 0.474015 0.157682 0.474129 0.044 Uiso 1 1 calc R U . . .
C037 C 0.13059(17) 0.23430(9) 0.65407(8) 0.0368(4) Uani 1 1 d . . . . .
H037 H 0.090266 0.218458 0.680250 0.044 Uiso 1 1 calc R U . . .
C038 C 0.78927(19) 0.24086(9) 0.65254(10) 0.0453(5) Uani 1 1 d . . . . .
H038 H 0.762225 0.269741 0.676759 0.054 Uiso 1 1 calc R U . . .
C039 C 0.24386(16) 0.22394(8) 0.65202(7) 0.0319(4) Uani 1 1 d . . . . .
H039 H 0.280366 0.201412 0.677233 0.038 Uiso 1 1 calc R U . . .
C03A C -0.43573(17) 0.27792(8) 0.15355(8) 0.0369(4) Uani 1 1 d . . . . .
H03P H -0.403594 0.264843 0.184213 0.044 Uiso 1 1 calc R U . . .
C03B C 0.43323(18) 0.20809(8) -0.09816(8) 0.0375(4) Uani 1 1 d . . . . .
H03Q H 0.490345 0.188813 -0.124146 0.056 Uiso 1 1 calc R U . . .
H03R H 0.440403 0.245371 -0.094916 0.056 Uiso 1 1 calc R U . . .
H03S H 0.360596 0.207649 -0.108977 0.056 Uiso 1 1 calc R U . . .
C03C C 0.23092(18) -0.01534(8) 0.01785(9) 0.0393(5) Uani 1 1 d . . . . .
H03T H 0.160096 -0.021152 0.033261 0.059 Uiso 1 1 calc R U . . .
H03U H 0.282216 -0.018733 0.044620 0.059 Uiso 1 1 calc R U . . .
H03V H 0.260941 -0.042214 -0.009776 0.059 Uiso 1 1 calc R U . . .
C03D C 0.5317(2) 0.28871(8) 0.79261(9) 0.0413(5) Uani 1 1 d . . . . .
H03W H 0.553453 0.283957 0.755250 0.062 Uiso 1 1 calc R U . . .
H03X H 0.452301 0.291759 0.799284 0.062 Uiso 1 1 calc R U . . .
H03Y H 0.570838 0.257647 0.810889 0.062 Uiso 1 1 calc R U . . .
C03E C 0.18958(19) 0.26862(10) 0.16446(9) 0.0427(5) Uani 1 1 d . . . . .
H03Z H 0.217102 0.229688 0.166815 0.064 Uiso 1 1 calc R U . . .
H021 H 0.139544 0.281957 0.195359 0.064 Uiso 1 1 calc R U . . .
H022 H 0.251556 0.286371 0.162227 0.064 Uiso 1 1 calc R U . . .
C03F C -0.49859(18) 0.24898(8) 0.12998(9) 0.0400(5) Uani 1 1 d . . . . .
H023 H -0.508915 0.215880 0.144148 0.048 Uiso 1 1 calc R U . . .
C03G C 0.86146(17) 0.04784(8) 0.32659(8) 0.0372(4) Uani 1 1 d . . . . .
H024 H 0.911225 0.012341 0.321409 0.056 Uiso 1 1 calc R U . . .
H028 H 0.810045 0.047563 0.357511 0.056 Uiso 1 1 calc R U . . .
H030 H 0.904341 0.074943 0.331235 0.056 Uiso 1 1 calc R U . . .
C03H C 0.76036(19) 0.24564(9) 0.60263(10) 0.0453(5) Uani 1 1 d . . . . .
H031 H 0.713536 0.277824 0.592374 0.054 Uiso 1 1 calc R U . . .
C03I C 0.23919(18) 0.14132(8) 0.47685(9) 0.0392(5) Uani 1 1 d . . . . .
H032 H 0.208202 0.171616 0.457405 0.047 Uiso 1 1 calc R U . . .
C03J C 0.87674(17) 0.05850(9) 0.23032(8) 0.0400(5) Uani 1 1 d . . . . .
H033 H 0.835040 0.067927 0.200170 0.060 Uiso 1 1 calc R U . . .
H034 H 0.922122 0.021916 0.225561 0.060 Uiso 1 1 calc R U . . .
H040 H 0.924171 0.083791 0.233846 0.060 Uiso 1 1 calc R U . . .
C03K C 1.05570(17) 0.04028(8) 0.49071(10) 0.0435(5) Uani 1 1 d . . . . .
H041 H 1.093831 0.068265 0.484329 0.052 Uiso 1 1 calc R U . . .
C03L C -0.41880(19) 0.32598(8) 0.13301(8) 0.0402(5) Uani 1 1 d . . . . .
H042 H -0.375218 0.345781 0.149404 0.048 Uiso 1 1 calc R U . . .
C03M C 0.85764(19) 0.19416(10) 0.66773(10) 0.0469(5) Uani 1 1 d . . . . .
H043 H 0.876743 0.190680 0.702418 0.056 Uiso 1 1 calc R U . . .
C03N C -0.03940(19) 0.80831(10) 0.71531(10) 0.0480(5) Uani 1 1 d . . . . .
H044 H -0.047875 0.805517 0.752003 0.058 Uiso 1 1 calc R U . . .
C03O C 0.55843(17) 0.18227(9) -0.02745(8) 0.0362(4) Uani 1 1 d . . . . .
H045 H 0.617019 0.164504 -0.053550 0.054 Uiso 1 1 calc R U . . .
H046 H 0.566870 0.163609 0.005563 0.054 Uiso 1 1 calc R U . . .
H047 H 0.563065 0.219757 -0.022726 0.054 Uiso 1 1 calc R U . . .
C03P C 0.30666(19) 0.09678(9) 0.45128(10) 0.0436(5) Uani 1 1 d . . . . .
H048 H 0.321970 0.096676 0.414630 0.052 Uiso 1 1 calc R U . . .
C03Q C -0.08910(19) 0.09216(8) 0.07876(8) 0.0392(4) Uani 1 1 d . . . . .
H049 H -0.083421 0.063061 0.053336 0.059 Uiso 1 1 calc R U . . .
H04A H -0.162843 0.100235 0.097387 0.059 Uiso 1 1 calc R U . . .
H04B H -0.034187 0.081030 0.103519 0.059 Uiso 1 1 calc R U . . .
C03R C 0.2553(2) 0.54637(10) 0.88884(8) 0.0434(5) Uani 1 1 d . . . . .
H04C H 0.323329 0.554314 0.899132 0.065 Uiso 1 1 calc R U . . .
H04D H 0.230533 0.521132 0.913275 0.065 Uiso 1 1 calc R U . . .
H04E H 0.198426 0.579718 0.889127 0.065 Uiso 1 1 calc R U . . .
C03S C 0.77779(19) 0.11736(9) 0.44839(9) 0.0417(5) Uani 1 1 d . . . . .
H04F H 0.855679 0.107518 0.442331 0.050 Uiso 1 1 calc R U . . .
C03T C 0.2162(2) 0.14252(9) 0.52986(9) 0.0451(5) Uani 1 1 d . . . . .
H04G H 0.170011 0.173298 0.547140 0.054 Uiso 1 1 calc R U . . .
C03U C 0.72298(19) 0.08780(8) 0.48207(8) 0.0406(5) Uani 1 1 d . . . . .
H04H H 0.762873 0.057396 0.498684 0.049 Uiso 1 1 calc R U . . .
C03V C 0.17369(16) 0.47405(10) 0.43338(9) 0.0421(5) Uani 1 1 d . . . . .
H04I H 0.193854 0.505758 0.417342 0.063 Uiso 1 1 calc R U . . .
H04J H 0.094739 0.482314 0.444565 0.063 Uiso 1 1 calc R U . . .
H04K H 0.191001 0.444128 0.408101 0.063 Uiso 1 1 calc R U . . .
C03W C -0.08695(19) 0.85485(9) 0.69219(10) 0.0441(5) Uani 1 1 d . . . . .
H04L H -0.128712 0.884413 0.712854 0.053 Uiso 1 1 calc R U . . .
C03X C -0.0744(2) 0.85892(10) 0.63904(10) 0.0504(6) Uani 1 1 d . . . . .
H04M H -0.108045 0.891243 0.623167 0.061 Uiso 1 1 calc R U . . .
C03Y C -0.4658(2) 0.34473(8) 0.08858(9) 0.0460(5) Uani 1 1 d . . . . .
H04N H -0.453583 0.377337 0.073979 0.055 Uiso 1 1 calc R U . . .
C03Z C 1.03780(18) 0.02315(9) 0.54065(9) 0.0435(5) Uani 1 1 d . . . . .
H04O H 1.064161 0.038938 0.568622 0.052 Uiso 1 1 calc R U . . .
C040 C 0.8980(2) 0.15253(9) 0.63199(11) 0.0502(6) Uani 1 1 d . . . . .
H04P H 0.946194 0.120642 0.641980 0.060 Uiso 1 1 calc R U . . .
C041 C -0.5467(2) 0.26801(10) 0.08572(9) 0.0469(5) Uani 1 1 d . . . . .
H04Q H -0.590512 0.248188 0.069493 0.056 Uiso 1 1 calc R U . . .
C042 C 0.8683(2) 0.15728(9) 0.58173(11) 0.0508(6) Uani 1 1 d . . . . .
H04R H 0.895572 0.128568 0.557342 0.061 Uiso 1 1 calc R U . . .
C043 C 1.01888(17) 0.01724(9) 0.45023(9) 0.0426(5) Uani 1 1 d . . . . .
H04S H 1.032248 0.028974 0.415850 0.051 Uiso 1 1 calc R U . . .
C044 C -0.01952(19) 0.37137(10) 0.56511(9) 0.0461(5) Uani 1 1 d . . . . .
H04T H -0.054149 0.394627 0.538336 0.069 Uiso 1 1 calc R U . . .
H04U H 0.013055 0.392518 0.588152 0.069 Uiso 1 1 calc R U . . .
H04V H -0.075045 0.356124 0.585331 0.069 Uiso 1 1 calc R U . . .
C045 C 0.87051(19) 0.29682(9) 0.77445(9) 0.0432(5) Uani 1 1 d . . . . .
H04W H 0.925203 0.264449 0.768865 0.052 Uiso 1 1 calc R U . . .
C046 C 0.76940(19) -0.09265(11) 0.26394(9) 0.0467(5) Uani 1 1 d . . . . .
H04X H 0.782860 -0.131944 0.265172 0.070 Uiso 1 1 calc R U . . .
H04Y H 0.741627 -0.077279 0.298559 0.070 Uiso 1 1 calc R U . . .
H04Z H 0.838215 -0.082011 0.252546 0.070 Uiso 1 1 calc R U . . .
C047 C -0.0840(2) 0.64954(10) 0.63384(11) 0.0535(6) Uani 1 1 d . . . . .
H050 H -0.128937 0.673776 0.612601 0.064 Uiso 1 1 calc R U . . .
C048 C 0.9121(2) 0.46044(11) 0.81765(10) 0.0508(6) Uani 1 1 d . . . . .
H051 H 0.980871 0.433452 0.819181 0.076 Uiso 1 1 calc R U . . .
H052 H 0.864349 0.459920 0.849807 0.076 Uiso 1 1 calc R U . . .
H053 H 0.928290 0.496143 0.813535 0.076 Uiso 1 1 calc R U . . .
C049 C 0.3514(2) 0.05274(9) 0.47905(10) 0.0479(6) Uani 1 1 d . . . . .
H054 H 0.397985 0.022166 0.461591 0.057 Uiso 1 1 calc R U . . .
C04A C -0.1053(2) 0.65306(11) 0.68737(11) 0.0532(6) Uani 1 1 d . . . . .
H055 H -0.164635 0.679844 0.703018 0.064 Uiso 1 1 calc R U . . .
C04B C -0.1226(2) 0.36738(10) -0.00237(9) 0.0492(5) Uani 1 1 d . . . . .
H056 H -0.087675 0.391195 0.014271 0.059 Uiso 1 1 calc R U . . .
C04C C 0.5290(2) 0.34695(10) 0.87048(9) 0.0463(5) Uani 1 1 d . . . . .
H057 H 0.543300 0.380942 0.882345 0.070 Uiso 1 1 calc R U . . .
H058 H 0.572603 0.317054 0.888571 0.070 Uiso 1 1 calc R U . . .
H059 H 0.450661 0.347433 0.877997 0.070 Uiso 1 1 calc R U . . .
C04D C -0.1780(2) 0.33459(10) 0.02675(9) 0.0489(6) Uani 1 1 d . . . . .
H05A H -0.180602 0.335715 0.063534 0.059 Uiso 1 1 calc R U . . .
C04E C 0.7994(2) 0.20354(9) 0.56717(10) 0.0475(5) Uani 1 1 d . . . . .
H05B H 0.778464 0.206707 0.532780 0.057 Uiso 1 1 calc R U . . .
C04F C -0.2293(2) 0.30033(9) 0.00290(10) 0.0512(6) Uani 1 1 d . . . . .
H05C H -0.268182 0.278245 0.023141 0.061 Uiso 1 1 calc R U . . .
C04G C -0.5307(2) 0.31636(10) 0.06507(9) 0.0509(6) Uani 1 1 d . . . . .
H05D H -0.564267 0.329898 0.034887 0.061 Uiso 1 1 calc R U . . .
C04H C 0.2313(2) -0.08781(11) 0.16756(9) 0.0497(5) Uani 1 1 d . . . . .
H05E H 0.292903 -0.075792 0.177611 0.060 Uiso 1 1 calc R U . . .
C04I C 0.0678(2) 0.57548(10) 0.64188(10) 0.0515(6) Uani 1 1 d . . . . .
H05F H 0.127481 0.548774 0.626369 0.062 Uiso 1 1 calc R U . . .
C04J C 0.3291(2) 0.05279(9) 0.53153(11) 0.0532(6) Uani 1 1 d . . . . .
H05G H 0.359503 0.022013 0.550496 0.064 Uiso 1 1 calc R U . . .
C04K C 0.0030(2) 0.61045(10) 0.61146(10) 0.0538(6) Uani 1 1 d . . . . .
H05H H 0.017858 0.607946 0.574768 0.065 Uiso 1 1 calc R U . . .
C04L C -0.1693(2) 0.33051(11) -0.07989(10) 0.0574(7) Uani 1 1 d . . . . .
H05I H -0.166570 0.328996 -0.116664 0.069 Uiso 1 1 calc R U . . .
C04M C 0.7286(2) -0.09336(11) 0.17146(8) 0.0494(6) Uani 1 1 d . . . . .
H05J H 0.670652 -0.082430 0.148187 0.074 Uiso 1 1 calc R U . . .
H05K H 0.750867 -0.132687 0.171684 0.074 Uiso 1 1 calc R U . . .
H05L H 0.792120 -0.078579 0.159319 0.074 Uiso 1 1 calc R U . . .
C04N C -0.1183(2) 0.36533(11) -0.05599(9) 0.0528(6) Uani 1 1 d . . . . .
H05M H -0.080336 0.387760 -0.076309 0.063 Uiso 1 1 calc R U . . .
C04O C -0.1530(2) 0.15950(9) 0.01205(10) 0.0506(6) Uani 1 1 d . . . . .
H05N H -0.136146 0.190023 -0.007575 0.076 Uiso 1 1 calc R U . . .
H05O H -0.226606 0.170155 0.030618 0.076 Uiso 1 1 calc R U . . .
H05P H -0.150663 0.129505 -0.011900 0.076 Uiso 1 1 calc R U . . .
C04P C 0.1357(2) -0.05140(10) 0.15967(9) 0.0508(6) Uani 1 1 d . . . . .
H05Q H 0.131371 -0.014004 0.163935 0.061 Uiso 1 1 calc R U . . .
C04Q C 0.5645(3) 0.44966(11) 0.98771(9) 0.0616(8) Uani 1 1 d . . . . .
H05R H 0.608397 0.414807 0.979118 0.074 Uiso 1 1 calc R U . . .
C04R C -0.0402(2) 0.61770(11) 0.71772(10) 0.0543(6) Uani 1 1 d . . . . .
H05S H -0.054805 0.619886 0.754432 0.065 Uiso 1 1 calc R U . . .
C04S C 0.0462(2) 0.57907(11) 0.69501(10) 0.0535(6) Uani 1 1 d . . . . .
H05T H 0.091198 0.554757 0.716158 0.064 Uiso 1 1 calc R U . . .
C04T C 0.64471(18) 0.60943(12) 0.76815(9) 0.0477(6) Uani 1 1 d . . . . .
H05U H 0.723977 0.602730 0.757983 0.071 Uiso 1 1 calc R U . . .
H05V H 0.631757 0.593735 0.802129 0.071 Uiso 1 1 calc R U . . .
H05W H 0.613765 0.648273 0.770152 0.071 Uiso 1 1 calc R U . . .
C04U C 0.2369(2) -0.14201(11) 0.16073(11) 0.0554(6) Uani 1 1 d . . . . .
H05X H 0.302870 -0.167368 0.165876 0.066 Uiso 1 1 calc R U . . .
C04V C 1.1709(2) 0.27169(12) 0.79057(12) 0.0588(7) Uani 1 1 d . . . . .
H05Y H 1.160863 0.243189 0.769354 0.071 Uiso 1 1 calc R U . . .
C04W C 0.9247(2) 0.45016(13) 0.72090(10) 0.0577(7) Uani 1 1 d . . . . .
H05Z H 0.886149 0.442247 0.691682 0.087 Uiso 1 1 calc R U . . .
H060 H 0.994478 0.423622 0.721223 0.087 Uiso 1 1 calc R U . . .
H061 H 0.939224 0.486226 0.717228 0.087 Uiso 1 1 calc R U . . .
C04X C 0.2620(3) 0.09772(10) 0.55771(10) 0.0552(6) Uani 1 1 d . . . . .
H062 H 0.247641 0.097721 0.594404 0.066 Uiso 1 1 calc R U . . .
C04Y C 0.0519(2) -0.12309(11) 0.13891(11) 0.0554(6) Uani 1 1 d . . . . .
H063 H -0.010018 -0.135000 0.129080 0.066 Uiso 1 1 calc R U . . .
C04Z C -0.2241(2) 0.29815(11) -0.05034(11) 0.0588(7) Uani 1 1 d . . . . .
H064 H -0.258573 0.274079 -0.066844 0.071 Uiso 1 1 calc R U . . .
C050 C 0.0460(2) -0.06893(11) 0.14561(11) 0.0579(7) Uani 1 1 d . . . . .
H065 H -0.020101 -0.043603 0.140521 0.069 Uiso 1 1 calc R U . . .
C051 C 1.1412(2) 0.27217(13) 0.84299(12) 0.0631(8) Uani 1 1 d . . . . .
H066 H 1.109437 0.244405 0.857755 0.076 Uiso 1 1 calc R U . . .
C052 C -0.0138(2) 0.81672(14) 0.60888(11) 0.0629(8) Uani 1 1 d . . . . .
H067 H -0.004771 0.819970 0.572242 0.076 Uiso 1 1 calc R U . . .
C053 C 0.0917(2) 0.34172(9) 0.10958(12) 0.0560(6) Uani 1 1 d . . . . .
H068 H 0.156043 0.357742 0.107766 0.084 Uiso 1 1 calc R U . . .
H069 H 0.039996 0.357357 0.139236 0.084 Uiso 1 1 calc R U . . .
H06A H 0.055614 0.349011 0.077513 0.084 Uiso 1 1 calc R U . . .
C054 C 0.1468(2) -0.15974(10) 0.14640(10) 0.0541(6) Uani 1 1 d . . . . .
H06B H 0.150952 -0.197094 0.141812 0.065 Uiso 1 1 calc R U . . .
C055 C 1.2149(2) 0.31215(12) 0.76857(12) 0.0604(7) Uani 1 1 d . . . . .
H06C H 1.234565 0.311921 0.732196 0.072 Uiso 1 1 calc R U . . .
C056 C 1.1573(2) 0.31262(12) 0.87428(12) 0.0661(8) Uani 1 1 d . . . . .
H06D H 1.137118 0.312701 0.910593 0.079 Uiso 1 1 calc R U . . .
C057 C 0.0208(2) 0.76557(11) 0.68519(15) 0.0650(9) Uani 1 1 d . . . . .
H06E H 0.053411 0.733141 0.701186 0.078 Uiso 1 1 calc R U . . .
C058 C 0.4519(3) 0.45771(12) 0.99333(10) 0.0664(8) Uani 1 1 d . . . . .
H06F H 0.418449 0.428330 0.988805 0.080 Uiso 1 1 calc R U . . .
C059 C 0.0340(2) 0.76952(13) 0.63167(15) 0.0699(10) Uani 1 1 d . . . . .
H06G H 0.075647 0.739997 0.610915 0.084 Uiso 1 1 calc R U . . .
C05A C 1.2303(2) 0.35273(12) 0.79933(14) 0.0704(9) Uani 1 1 d . . . . .
H06H H 1.260046 0.380964 0.784158 0.084 Uiso 1 1 calc R U . . .
C05B C 0.6136(3) 0.49124(12) 0.99435(10) 0.0612(7) Uani 1 1 d . . . . .
H06I H 0.691471 0.485650 0.990664 0.073 Uiso 1 1 calc R U . . .
C05C C 1.2027(3) 0.35303(12) 0.85272(14) 0.0713(9) Uani 1 1 d . . . . .
H06J H 1.215150 0.380849 0.874098 0.086 Uiso 1 1 calc R U . . .
C05D C -0.0582(5) 0.51815(19) -0.04127(17) 0.0972(14) Uani 1 1 d . . . . .
H06K H -0.098504 0.530986 -0.069765 0.117 Uiso 1 1 calc R U . . .
C05E C 0.0264(4) 0.47497(19) -0.04716(14) 0.0871(12) Uani 1 1 d . . . . .
H06L H 0.045058 0.457183 -0.080042 0.105 Uiso 1 1 calc R U . . .
C05F C 0.0857(4) 0.45630(19) -0.0069(2) 0.1034(14) Uani 1 1 d . . . . .
H06M H 0.145585 0.425951 -0.011778 0.124 Uiso 1 1 calc R U . . .
S1_1 S 0.53577(3) 0.37378(2) 0.59178(2) 0.02160(8) Uani 1 1 d . U . . .
C2_1 C 0.57989(14) 0.40002(6) 0.64220(6) 0.0214(3) Uani 1 1 d . U . . .
S3_1 S 0.70211(3) 0.40273(2) 0.66027(2) 0.02868(9) Uani 1 1 d . U . . .
S1_2 S 0.20215(4) 0.41391(2) 0.64598(2) 0.03133(10) Uani 1 1 d . U . . .
C2_2 C 0.32308(14) 0.42181(7) 0.66143(6) 0.0234(3) Uani 1 1 d . U . . .
S3_2 S 0.36730(3) 0.45055(2) 0.71053(2) 0.02781(9) Uani 1 1 d . U . . .
S1_3 S 0.42681(3) 0.12285(2) 0.09031(2) 0.02285(8) Uani 1 1 d . U . . .
C2_3 C 0.49689(13) 0.09719(6) 0.13941(6) 0.0213(3) Uani 1 1 d . U . . .
S3_3 S 0.62558(4) 0.09070(2) 0.15418(2) 0.03096(10) Uani 1 1 d . U . . .
S1_4 S 0.32644(3) 0.05903(2) 0.21492(2) 0.02690(9) Uani 1 1 d . U . . .
C2_4 C 0.25470(14) 0.08939(7) 0.16815(6) 0.0239(3) Uani 1 1 d . U . . .
S3_4 S 0.12215(4) 0.10453(2) 0.15862(2) 0.03477(11) Uani 1 1 d . U . . .

loop_
_atom_site_aniso_label
_atom_site_aniso_U_11
_atom_site_aniso_U_22
_atom_site_aniso_U_33
_atom_site_aniso_U_23
_atom_site_aniso_U_13
_atom_site_aniso_U_12
Ni01 0.02136(14) 0.01892(13) 0.01966(13) 0.00292(10) -0.00293(10) -0.00519(10)
Ni02 0.02282(14) 0.01783(13) 0.01992(14) -0.00237(10) -0.00107(10) -0.00717(11)
Ni03 0.02361(14) 0.01746(13) 0.01923(13) -0.00172(10) -0.00240(10) -0.00569(11)
Ni04 0.02206(14) 0.01770(13) 0.01862(13) 0.00173(10) -0.00326(10) -0.00545(10)
N00D 0.0226(7) 0.0150(6) 0.0197(6) -0.0005(5) -0.0010(5) -0.0055(5)
N00E 0.0228(7) 0.0195(6) 0.0209(6) 0.0014(5) -0.0037(5) -0.0037(5)
N00F 0.0227(7) 0.0163(6) 0.0188(6) 0.0006(5) -0.0026(5) -0.0050(5)
N00G 0.0214(6) 0.0163(6) 0.0198(6) -0.0002(5) -0.0020(5) -0.0071(5)
N00H 0.0260(7) 0.0164(6) 0.0218(6) -0.0012(5) -0.0033(5) -0.0051(5)
N00I 0.0246(7) 0.0173(6) 0.0216(6) -0.0010(5) -0.0046(5) -0.0054(5)
N00J 0.0226(7) 0.0162(6) 0.0203(6) 0.0002(5) -0.0027(5) -0.0048(5)
N00K 0.0231(7) 0.0202(6) 0.0197(6) 0.0015(5) -0.0024(5) -0.0065(5)
C00L 0.0190(7) 0.0154(7) 0.0226(7) -0.0011(6) -0.0016(6) -0.0029(6)
C00M 0.0241(8) 0.0169(7) 0.0202(7) 0.0004(6) -0.0021(6) -0.0085(6)
C00N 0.0233(8) 0.0170(7) 0.0227(8) 0.0005(6) -0.0020(6) -0.0079(6)
C00O 0.0205(7) 0.0166(7) 0.0228(7) 0.0012(6) -0.0030(6) -0.0058(6)
C00P 0.0283(8) 0.0172(7) 0.0256(8) 0.0027(6) -0.0066(6) -0.0066(6)
C00Q 0.0235(8) 0.0185(7) 0.0221(8) 0.0001(6) -0.0023(6) -0.0082(6)
C00R 0.0269(8) 0.0160(7) 0.0228(8) -0.0028(6) -0.0041(6) -0.0044(6)
C00S 0.0296(8) 0.0142(7) 0.0207(7) 0.0016(6) -0.0059(6) -0.0053(6)
C00T 0.0243(8) 0.0186(7) 0.0209(7) 0.0000(6) -0.0007(6) -0.0088(6)
C00U 0.0241(8) 0.0192(7) 0.0220(7) -0.0023(6) -0.0018(6) -0.0070(6)
C00V 0.0228(8) 0.0195(7) 0.0224(7) -0.0002(6) -0.0038(6) -0.0068(6)
C00W 0.0252(8) 0.0178(7) 0.0229(8) -0.0030(6) -0.0031(6) -0.0066(6)
C00X 0.0252(8) 0.0191(7) 0.0200(7) 0.0005(6) -0.0030(6) -0.0088(6)
C00Y 0.0314(9) 0.0244(8) 0.0230(8) -0.0010(6) -0.0059(7) -0.0081(7)
C00Z 0.0286(8) 0.0210(7) 0.0194(7) 0.0018(6) -0.0042(6) -0.0054(6)
C010 0.0280(8) 0.0188(7) 0.0209(7) -0.0001(6) -0.0027(6) -0.0073(6)
C011 0.0280(8) 0.0213(7) 0.0188(7) 0.0005(6) -0.0041(6) -0.0063(6)
C012 0.0222(8) 0.0221(8) 0.0286(8) 0.0038(6) -0.0008(6) -0.0050(6)
C013 0.0228(8) 0.0244(8) 0.0300(8) 0.0011(7) 0.0002(6) -0.0077(7)
C014 0.0258(8) 0.0182(7) 0.0269(8) -0.0002(6) -0.0025(6) -0.0046(6)
C015 0.0222(8) 0.0216(7) 0.0229(8) 0.0025(6) -0.0025(6) -0.0002(6)
C016 0.0276(8) 0.0187(7) 0.0258(8) -0.0040(6) -0.0024(6) -0.0072(6)
C017 0.0251(8) 0.0191(7) 0.0264(8) -0.0008(6) -0.0019(6) -0.0064(6)
C018 0.0298(9) 0.0211(7) 0.0252(8) 0.0017(6) -0.0039(7) -0.0082(7)
C019 0.0332(9) 0.0238(8) 0.0216(8) -0.0045(6) -0.0046(7) -0.0081(7)
C01A 0.0262(8) 0.0246(8) 0.0236(8) -0.0001(6) -0.0036(6) -0.0070(7)
C01B 0.0260(8) 0.0220(8) 0.0224(8) -0.0010(6) -0.0034(6) -0.0068(6)
C01D 0.0305(9) 0.0212(8) 0.0246(8) 0.0044(6) -0.0068(7) -0.0046(7)
C01E 0.0290(9) 0.0230(8) 0.0216(8) 0.0034(6) -0.0031(6) -0.0049(7)
C01F 0.0265(8) 0.0252(8) 0.0261(8) 0.0001(6) -0.0026(7) -0.0094(7)
C01G 0.0285(9) 0.0252(8) 0.0314(9) 0.0010(7) -0.0004(7) -0.0092(7)
C01H 0.0317(9) 0.0184(7) 0.0232(8) 0.0021(6) -0.0038(6) -0.0032(6)
C01I 0.0280(9) 0.0219(8) 0.0270(8) 0.0005(6) -0.0057(7) -0.0002(7)
C01J 0.0309(9) 0.0249(8) 0.0325(9) 0.0029(7) 0.0013(7) -0.0065(7)
C01L 0.0314(9) 0.0200(8) 0.0345(9) 0.0039(7) -0.0004(7) -0.0110(7)
C01M 0.0235(8) 0.0208(7) 0.0205(7) 0.0002(6) -0.0035(6) -0.0044(6)
C01N 0.0245(8) 0.0186(7) 0.0396(10) -0.0011(7) 0.0004(7) -0.0036(6)
C01O 0.0273(9) 0.0269(8) 0.0275(8) 0.0057(7) -0.0041(7) -0.0037(7)
C01P 0.0281(8) 0.0214(8) 0.0229(8) -0.0009(6) -0.0064(6) -0.0024(6)
C01Q 0.0327(9) 0.0175(7) 0.0296(9) 0.0009(6) -0.0044(7) -0.0071(7)
C01R 0.0265(8) 0.0210(8) 0.0285(8) 0.0023(6) -0.0023(7) -0.0072(6)
C01S 0.0211(8) 0.0302(9) 0.0319(9) 0.0042(7) -0.0029(7) -0.0056(7)
C01T 0.0296(9) 0.0224(8) 0.0230(8) 0.0002(6) -0.0036(6) -0.0077(7)
C01U 0.0351(10) 0.0221(8) 0.0312(9) 0.0045(7) -0.0039(7) -0.0080(7)
C01V 0.0241(8) 0.0223(8) 0.0375(10) -0.0035(7) -0.0030(7) -0.0046(7)
C01W 0.0251(9) 0.0325(9) 0.0311(9) -0.0015(7) 0.0006(7) -0.0061(7)
C01X 0.0337(9) 0.0226(8) 0.0326(9) -0.0033(7) -0.0023(7) -0.0064(7)
C01Y 0.0339(10) 0.0191(8) 0.0412(10) 0.0025(7) -0.0086(8) -0.0027(7)
C01Z 0.0301(9) 0.0153(7) 0.0337(9) 0.0019(6) -0.0017(7) -0.0045(6)
C020 0.0306(9) 0.0214(8) 0.0286(8) -0.0007(6) 0.0002(7) -0.0102(7)
C021 0.0384(10) 0.0206(8) 0.0256(8) -0.0007(6) -0.0092(7) -0.0045(7)
C022 0.0294(9) 0.0193(7) 0.0250(8) -0.0022(6) -0.0019(6) -0.0058(6)
C024 0.0302(9) 0.0318(9) 0.0306(9) -0.0032(7) 0.0005(7) -0.0056(7)
C025 0.0229(8) 0.0250(8) 0.0343(9) -0.0031(7) -0.0025(7) -0.0052(7)
C026 0.0367(10) 0.0204(8) 0.0365(10) 0.0026(7) -0.0100(8) -0.0118(7)
C027 0.0353(10) 0.0225(8) 0.0325(9) 0.0023(7) -0.0028(7) -0.0151(7)
C028 0.0249(8) 0.0265(8) 0.0274(8) 0.0017(7) -0.0028(7) -0.0039(7)
C029 0.0350(10) 0.0312(9) 0.0306(9) -0.0080(7) -0.0045(7) -0.0002(8)
C02A 0.0416(10) 0.0196(8) 0.0298(9) -0.0042(7) -0.0045(8) -0.0025(7)
C02B 0.0289(9) 0.0286(9) 0.0319(9) -0.0009(7) -0.0012(7) -0.0099(7)
C02C 0.0328(9) 0.0220(8) 0.0299(9) 0.0009(7) 0.0029(7) -0.0025(7)
C02D 0.0301(9) 0.0295(9) 0.0314(9) 0.0021(7) -0.0064(7) -0.0051(7)
C02F 0.0276(9) 0.0354(9) 0.0266(9) -0.0013(7) -0.0063(7) -0.0043(7)
C02G 0.0366(10) 0.0270(9) 0.0320(9) -0.0023(7) -0.0065(7) -0.0087(7)
C02H 0.0292(9) 0.0264(8) 0.0312(9) -0.0002(7) 0.0014(7) -0.0112(7)
C02I 0.0253(9) 0.0290(9) 0.0331(9) 0.0002(7) -0.0009(7) -0.0129(7)
C02J 0.0303(9) 0.0347(9) 0.0291(9) 0.0045(7) -0.0015(7) -0.0069(8)
C02K 0.0424(11) 0.0204(8) 0.0343(9) 0.0019(7) -0.0083(8) -0.0115(7)
C02L 0.0265(9) 0.0454(11) 0.0326(9) 0.0059(8) -0.0016(7) -0.0163(8)
C02M 0.0256(9) 0.0389(10) 0.0355(10) -0.0022(8) 0.0012(7) -0.0054(8)
C02N 0.0307(9) 0.0288(9) 0.0353(9) -0.0034(7) 0.0032(7) -0.0118(7)
C02O 0.0323(9) 0.0229(8) 0.0349(10) -0.0024(7) -0.0006(7) -0.0032(7)
C02P 0.0273(9) 0.0314(9) 0.0364(10) 0.0064(7) -0.0044(7) -0.0089(7)
C02Q 0.0301(9) 0.0299(9) 0.0369(10) -0.0041(8) 0.0001(8) 0.0001(7)
C02R 0.0476(11) 0.0188(8) 0.0382(10) -0.0020(7) -0.0125(8) -0.0116(8)
C02S 0.0261(9) 0.0438(11) 0.0396(10) 0.0021(8) -0.0049(8) -0.0128(8)
C02T 0.0294(10) 0.0424(11) 0.0353(10) -0.0076(8) 0.0043(8) -0.0008(8)
C02U 0.0283(9) 0.0304(9) 0.0345(9) 0.0076(7) -0.0074(7) -0.0090(7)
C02V 0.0245(9) 0.0348(9) 0.0337(9) 0.0058(7) -0.0030(7) -0.0044(7)
C02W 0.0405(11) 0.0253(9) 0.0397(10) 0.0050(8) -0.0125(8) -0.0062(8)
C02X 0.0434(11) 0.0288(9) 0.0357(10) 0.0012(8) -0.0019(8) -0.0060(8)
C02Y 0.0490(12) 0.0226(8) 0.0369(10) -0.0046(7) -0.0131(9) 0.0004(8)
C02Z 0.0280(10) 0.0474(12) 0.0394(11) -0.0059(9) -0.0056(8) 0.0025(8)
C030 0.0307(9) 0.0331(9) 0.0380(10) 0.0051(8) -0.0040(8) -0.0107(8)
C031 0.0358(10) 0.0412(11) 0.0400(11) 0.0072(9) -0.0139(8) -0.0127(9)
C032 0.0304(10) 0.0349(10) 0.0373(10) -0.0058(8) 0.0018(8) -0.0039(8)
C033 0.0438(12) 0.0313(10) 0.0376(11) -0.0012(8) -0.0087(9) 0.0036(8)
C034 0.0421(11) 0.0424(11) 0.0311(10) -0.0004(8) 0.0044(8) -0.0160(9)
C035 0.0492(12) 0.0290(9) 0.0308(9) 0.0022(7) -0.0024(8) -0.0065(8)
C036 0.0381(11) 0.0309(9) 0.0408(11) 0.0012(8) -0.0077(8) -0.0079(8)
C037 0.0363(10) 0.0495(12) 0.0307(9) 0.0112(8) -0.0014(8) -0.0232(9)
C038 0.0395(12) 0.0405(11) 0.0552(14) -0.0082(10) 0.0071(10) -0.0123(9)
C039 0.0378(10) 0.0341(9) 0.0274(9) 0.0108(7) -0.0067(7) -0.0147(8)
C03A 0.0366(10) 0.0360(10) 0.0372(10) 0.0015(8) -0.0030(8) -0.0068(8)
C03B 0.0418(11) 0.0333(10) 0.0406(11) 0.0096(8) -0.0034(9) -0.0156(8)
C03C 0.0427(11) 0.0334(10) 0.0479(12) 0.0141(9) -0.0122(9) -0.0184(9)
C03D 0.0570(13) 0.0282(9) 0.0444(12) -0.0006(8) -0.0124(10) -0.0185(9)
C03E 0.0401(11) 0.0483(12) 0.0425(12) -0.0018(9) -0.0120(9) -0.0125(9)
C03F 0.0438(12) 0.0307(10) 0.0459(12) -0.0005(8) 0.0024(9) -0.0120(9)
C03G 0.0331(10) 0.0357(10) 0.0399(11) 0.0029(8) -0.0067(8) -0.0004(8)
C03H 0.0397(12) 0.0355(11) 0.0555(14) 0.0034(10) 0.0052(10) -0.0015(9)
C03I 0.0452(12) 0.0287(9) 0.0492(12) 0.0054(8) -0.0111(9) -0.0173(9)
C03J 0.0301(10) 0.0467(12) 0.0386(11) -0.0039(9) 0.0017(8) -0.0006(9)
C03K 0.0317(10) 0.0285(9) 0.0692(15) 0.0110(10) -0.0019(10) -0.0058(8)
C03L 0.0520(13) 0.0336(10) 0.0367(10) -0.0080(8) 0.0024(9) -0.0156(9)
C03M 0.0438(12) 0.0494(13) 0.0540(13) 0.0055(10) -0.0065(10) -0.0232(10)
C03N 0.0395(12) 0.0542(14) 0.0570(14) 0.0083(11) -0.0079(10) -0.0238(10)
C03O 0.0350(10) 0.0428(11) 0.0355(10) -0.0010(8) -0.0004(8) -0.0199(9)
C03P 0.0468(12) 0.0376(11) 0.0507(13) -0.0024(9) -0.0038(10) -0.0194(9)
C03Q 0.0482(12) 0.0352(10) 0.0405(11) 0.0034(8) -0.0103(9) -0.0200(9)
C03R 0.0504(13) 0.0573(13) 0.0295(10) -0.0010(9) -0.0018(9) -0.0278(11)
C03S 0.0400(11) 0.0372(11) 0.0409(11) -0.0001(9) 0.0001(9) 0.0046(9)
C03T 0.0591(14) 0.0310(10) 0.0498(13) -0.0068(9) -0.0091(10) -0.0184(10)
C03U 0.0522(13) 0.0297(10) 0.0329(10) 0.0033(8) -0.0047(9) 0.0060(9)
C03V 0.0256(10) 0.0530(13) 0.0459(12) -0.0126(10) -0.0042(8) -0.0043(9)
C03W 0.0402(11) 0.0405(11) 0.0533(13) -0.0051(10) 0.0017(10) -0.0156(9)
C03X 0.0581(15) 0.0465(13) 0.0541(14) 0.0078(11) -0.0085(11) -0.0261(11)
C03Y 0.0737(16) 0.0278(10) 0.0363(11) -0.0023(8) 0.0023(10) -0.0139(10)
C03Z 0.0378(11) 0.0384(11) 0.0501(12) -0.0085(9) -0.0079(9) 0.0021(9)
C040 0.0455(13) 0.0309(10) 0.0755(17) 0.0111(11) -0.0070(11) -0.0107(9)
C041 0.0532(13) 0.0464(12) 0.0457(12) -0.0063(10) -0.0080(10) -0.0198(10)
C042 0.0587(15) 0.0302(10) 0.0602(15) -0.0054(10) 0.0068(12) -0.0084(10)
C043 0.0342(11) 0.0449(12) 0.0401(11) 0.0113(9) 0.0068(8) 0.0052(9)
C044 0.0364(11) 0.0456(12) 0.0490(13) -0.0017(10) -0.0058(9) 0.0069(9)
C045 0.0432(12) 0.0347(10) 0.0435(12) -0.0100(9) -0.0125(9) 0.0125(9)
C046 0.0395(12) 0.0650(15) 0.0408(12) 0.0138(10) -0.0090(9) -0.0208(11)
C047 0.0639(16) 0.0424(12) 0.0578(15) 0.0065(11) -0.0103(12) -0.0180(11)
C048 0.0507(14) 0.0587(14) 0.0506(13) -0.0046(11) -0.0146(11) -0.0244(11)
C049 0.0477(13) 0.0354(11) 0.0643(15) -0.0077(10) -0.0203(11) -0.0109(9)
C04A 0.0449(13) 0.0525(14) 0.0633(16) -0.0109(12) 0.0065(11) -0.0180(11)
C04B 0.0519(14) 0.0533(14) 0.0408(12) -0.0045(10) -0.0082(10) -0.0070(11)
C04C 0.0564(14) 0.0462(12) 0.0429(12) -0.0083(10) 0.0040(10) -0.0288(11)
C04D 0.0611(15) 0.0431(12) 0.0354(11) -0.0021(9) -0.0003(10) 0.0015(11)
C04E 0.0548(14) 0.0394(11) 0.0458(12) 0.0009(9) 0.0043(10) -0.0093(10)
C04F 0.0576(15) 0.0329(11) 0.0565(14) -0.0022(10) 0.0022(11) 0.0008(10)
C04G 0.0675(16) 0.0463(13) 0.0384(12) 0.0020(10) -0.0117(11) -0.0088(11)
C04H 0.0429(12) 0.0639(15) 0.0417(12) 0.0055(11) -0.0043(10) -0.0105(11)
C04I 0.0578(15) 0.0414(12) 0.0551(14) -0.0108(10) 0.0024(11) -0.0136(11)
C04J 0.0701(17) 0.0330(11) 0.0644(16) 0.0044(10) -0.0366(13) -0.0156(11)
C04K 0.0806(18) 0.0424(12) 0.0410(12) -0.0012(10) 0.0028(12) -0.0228(12)
C04L 0.0726(17) 0.0598(15) 0.0347(12) -0.0024(11) -0.0175(11) 0.0010(13)
C04M 0.0447(12) 0.0696(16) 0.0306(11) -0.0030(10) 0.0060(9) -0.0098(11)
C04N 0.0578(15) 0.0590(15) 0.0383(12) 0.0052(11) -0.0041(10) -0.0065(12)
C04O 0.0689(16) 0.0369(11) 0.0497(13) -0.0005(10) -0.0274(12) -0.0107(11)
C04P 0.0597(15) 0.0489(13) 0.0418(12) -0.0009(10) -0.0133(11) -0.0044(11)
C04Q 0.094(2) 0.0457(14) 0.0331(12) 0.0053(10) -0.0045(12) 0.0088(14)
C04R 0.0642(16) 0.0650(16) 0.0401(12) -0.0103(11) 0.0017(11) -0.0309(13)
C04S 0.0657(16) 0.0499(13) 0.0509(14) -0.0006(11) -0.0179(12) -0.0205(12)
C04T 0.0346(11) 0.0782(17) 0.0363(11) 0.0032(11) -0.0014(9) -0.0267(11)
C04U 0.0417(13) 0.0583(15) 0.0575(15) 0.0035(12) -0.0094(11) 0.0087(11)
C04V 0.0473(14) 0.0598(16) 0.0674(17) 0.0185(13) -0.0207(12) -0.0019(12)
C04W 0.0542(15) 0.0809(19) 0.0478(14) 0.0000(12) 0.0032(11) -0.0391(14)
C04X 0.0873(19) 0.0481(13) 0.0403(12) 0.0001(10) -0.0233(12) -0.0297(13)
C04Y 0.0511(14) 0.0547(14) 0.0602(15) -0.0065(12) -0.0217(12) -0.0048(11)
C04Z 0.0700(18) 0.0428(13) 0.0620(16) -0.0055(12) -0.0213(13) -0.0031(12)
C050 0.0518(14) 0.0514(14) 0.0644(16) -0.0096(12) -0.0251(12) 0.0096(11)
C051 0.0554(16) 0.0648(17) 0.0696(18) 0.0340(15) -0.0200(13) -0.0088(13)
C052 0.0572(16) 0.091(2) 0.0511(15) -0.0167(14) 0.0043(12) -0.0433(16)
C053 0.0630(16) 0.0342(11) 0.0770(18) 0.0101(11) -0.0241(13) -0.0172(11)
C054 0.0596(15) 0.0427(12) 0.0549(14) 0.0000(11) -0.0155(12) 0.0035(11)
C055 0.0408(13) 0.0608(16) 0.0669(17) 0.0125(13) 0.0096(12) 0.0091(12)
C056 0.0637(17) 0.0623(17) 0.0591(16) 0.0231(14) 0.0018(13) 0.0104(14)
C057 0.0389(13) 0.0415(13) 0.120(3) 0.0044(15) -0.0328(15) -0.0103(10)
C058 0.108(3) 0.0577(16) 0.0388(13) 0.0064(11) -0.0135(14) -0.0263(16)
C059 0.0338(13) 0.0700(19) 0.106(3) -0.0474(19) 0.0017(14) -0.0135(12)
C05A 0.0592(17) 0.0463(14) 0.092(2) 0.0143(15) 0.0288(16) 0.0010(12)
C05B 0.0742(18) 0.0701(18) 0.0343(12) 0.0104(12) -0.0093(11) -0.0043(14)
C05C 0.076(2) 0.0423(14) 0.083(2) -0.0028(14) 0.0118(16) 0.0054(13)
C05D 0.142(4) 0.095(3) 0.086(3) 0.027(2) -0.037(3) -0.081(3)
C05E 0.122(3) 0.102(3) 0.0517(18) -0.0128(18) 0.024(2) -0.069(3)
C05F 0.099(3) 0.087(3) 0.135(4) -0.015(3) -0.002(3) -0.048(2)
S1_1 0.02288(19) 0.02005(17) 0.02170(18) -0.00441(14) -0.00144(14) -0.00468(14)
C2_1 0.0250(6) 0.0185(7) 0.0217(7) 0.0004(5) -0.0037(5) -0.0064(6)
S3_1 0.0222(2) 0.0358(2) 0.0274(2) -0.00773(17) -0.00318(15) -0.00465(17)
S1_2 0.0232(2) 0.0418(2) 0.0301(2) -0.01139(18) 0.00123(16) -0.01130(18)
C2_2 0.0248(6) 0.0237(7) 0.0230(7) -0.0033(6) -0.0009(6) -0.0089(6)
S3_2 0.0250(2) 0.0342(2) 0.0248(2) -0.01144(16) 0.00118(15) -0.00915(17)
S1_3 0.02340(19) 0.02584(19) 0.02077(18) 0.00521(14) -0.00347(14) -0.00813(15)
C2_3 0.0227(6) 0.0220(7) 0.0203(7) 0.0009(5) -0.0024(5) -0.0071(6)
S3_3 0.0228(2) 0.0450(3) 0.0278(2) 0.01081(18) -0.00522(15) -0.01217(18)
S1_4 0.0240(2) 0.0333(2) 0.0253(2) 0.01170(16) -0.00460(15) -0.00958(16)
C2_4 0.0225(5) 0.0258(8) 0.0243(7) 0.0064(6) -0.0030(5) -0.0073(6)
S3_4 0.0222(2) 0.0502(3) 0.0331(2) 0.0178(2) -0.00466(16) -0.01013(19)

loop_
_atom_type_symbol
_atom_type_description
_atom_type_scat_dispersion_real
_atom_type_scat_dispersion_imag
_atom_type_scat_source
C C 0.0181 0.0091 'International Tables Vol C Tables 4.2.6.8 and 6.1.1.4'
H H 0.0000 0.0000 'International Tables Vol C Tables 4.2.6.8 and 6.1.1.4'
N N 0.0311 0.0180 'International Tables Vol C Tables 4.2.6.8 and 6.1.1.4'
S S 0.3331 0.5567 'International Tables Vol C Tables 4.2.6.8 and 6.1.1.4'
Ni Ni -3.0029 0.5091 'International Tables Vol C Tables 4.2.6.8 and 6.1.1.4'

loop_
_geom_angle_atom_site_label_1
_geom_angle_atom_site_label_2
_geom_angle_atom_site_label_3
_geom_angle
_geom_angle_site_symmetry_1
_geom_angle_site_symmetry_3
_geom_angle_publ_flag
C2_4 Ni01 C00Q 159.55(7) . . ?
C2_4 Ni01 S1_3 101.15(5) . . ?
C00Q Ni01 S1_3 99.30(5) . . ?
C2_4 Ni01 S3_4 48.21(5) . . ?
C00Q Ni01 S3_4 111.35(5) . . ?
S1_3 Ni01 S3_4 149.23(2) . . ?
C2_2 Ni02 C00O 161.76(7) . . ?
C2_2 Ni02 S1_1 101.89(6) . . ?
C00O Ni02 S1_1 96.22(5) . . ?
C2_2 Ni02 S1_2 48.03(5) . . ?
C00O Ni02 S1_2 113.78(5) . . ?
S1_1 Ni02 S1_2 149.85(2) . . ?
C2_1 Ni03 C00N 159.26(7) . . ?
C2_1 Ni03 S3_2 101.36(5) . . ?
C00N Ni03 S3_2 98.65(5) . . ?
C2_1 Ni03 S3_1 47.97(5) . . ?
C00N Ni03 S3_1 111.86(5) . . ?
S3_2 Ni03 S3_1 149.33(2) . . ?
C2_3 Ni04 C00L 162.11(7) . . ?
C2_3 Ni04 S1_4 101.63(5) . . ?
C00L Ni04 S1_4 95.09(5) . . ?
C2_3 Ni04 S3_3 48.27(5) . . ?
C00L Ni04 S3_3 114.80(5) . . ?
S1_4 Ni04 S3_3 149.90(2) . . ?
C00O N00D C00U 111.81(13) . . ?
C00O N00D C00M 125.86(13) . . ?
C00U N00D C00M 122.20(13) . . ?
C00Q N00E C01D 111.98(14) . . ?
C00Q N00E C015 124.78(13) . . ?
C01D N00E C015 122.26(14) . . ?
C00L N00F C011 112.09(13) . . ?
C00L N00F C00X 125.11(13) . . ?
C011 N00F C00X 122.18(13) . . ?
C00O N00G C00W 111.58(13) . . ?
C00O N00G C00T 125.34(13) . . ?
C00W N00G C00T 122.69(13) . . ?
C00N N00H C019 111.91(14) . . ?
C00N N00H C00R 125.09(13) . . ?
C019 N00H C00R 122.89(13) . . ?
C00N N00I C00Y 111.94(13) . . ?
C00N N00I C01P 124.95(13) . . ?
C00Y N00I C01P 122.97(14) . . ?
C00L N00J C00Z 111.78(13) . . ?
C00L N00J C00S 126.46(13) . . ?
C00Z N00J C00S 121.58(13) . . ?
C00Q N00K C01E 111.57(14) . . ?
C00Q N00K C01M 126.31(13) . . ?
C01E N00K C01M 121.69(13) . . ?
N00J C00L N00F 102.98(13) . . ?
N00J C00L Ni04 131.84(12) . . ?
N00F C00L Ni04 124.81(11) . . ?
C017 C00M C00V 122.94(14) . . ?
C017 C00M N00D 118.39(14) . . ?
C00V C00M N00D 118.52(14) . . ?
N00H C00N N00I 102.89(13) . . ?
N00H C00N Ni03 132.39(12) . . ?
N00I C00N Ni03 124.62(12) . . ?
N00D C00O N00G 103.45(13) . . ?
N00D C00O Ni02 129.76(11) . . ?
N00G C00O Ni02 126.68(12) . . ?
C00S C00P C026 116.97(16) . . ?
C00S C00P C01R 123.10(14) . . ?
C026 C00P C01R 119.90(16) . . ?
N00E C00Q N00K 103.18(13) . . ?
N00E C00Q Ni01 127.17(12) . . ?
N00K C00Q Ni01 129.65(12) . . ?
C016 C00R C022 123.24(15) . . ?
C016 C00R N00H 118.82(14) . . ?
C022 C00R N00H 117.89(15) . . ?
C00P C00S C01H 123.35(15) . . ?
C00P C00S N00J 118.42(14) . . ?
C01H C00S N00J 118.01(15) . . ?
C01F C00T C018 123.04(15) . . ?
C01F C00T N00G 117.62(14) . . ?
C018 C00T N00G 119.31(15) . . ?
C00W C00U N00D 106.43(14) . . ?
C00W C00U H00U 126.8 . . ?
N00D C00U H00U 126.8 . . ?
C013 C00V C00M 117.21(15) . . ?
C013 C00V C012 119.00(15) . . ?
C00M C00V C012 123.73(14) . . ?
C00U C00W N00G 106.74(14) . . ?
C00U C00W H00W 126.6 . . ?
N00G C00W H00W 126.6 . . ?
C010 C00X C01B 123.74(15) . . ?
C010 C00X N00F 119.32(14) . . ?
C01B C00X N00F 116.89(14) . . ?
C019 C00Y N00I 106.68(15) . . ?
C019 C00Y H00Y 126.7 . . ?
N00I C00Y H00Y 126.7 . . ?
C011 C00Z N00J 107.01(14) . . ?
C011 C00Z H00Z 126.5 . . ?
N00J C00Z H00Z 126.5 . . ?
C00X C010 C01Q 116.53(15) . . ?
C00X C010 C014 123.61(14) . . ?
C01Q C010 C014 119.84(15) . . ?
C00Z C011 N00F 106.14(14) . . ?
C00Z C011 H011 126.9 . . ?
N00F C011 H011 126.9 . . ?
C00V C012 C02V 112.57(14) . . ?
C00V C012 C02O 109.60(14) . . ?
C02V C012 C02O 109.20(15) . . ?
C00V C012 H012 108.5 . . ?
C02V C012 H012 108.5 . . ?
C02O C012 H012 108.5 . . ?
C01L C013 C00V 121.12(16) . . ?
C01L C013 H013 119.4 . . ?
C00V C013 H013 119.4 . . ?
C010 C014 C024 112.42(14) . . ?
C010 C014 C02D 110.57(14) . . ?
C024 C014 C02D 110.33(14) . . ?
C010 C014 H014 107.8 . . ?
C024 C014 H014 107.8 . . ?
C02D C014 H014 107.8 . . ?
C01I C015 C028 123.71(16) . . ?
C01I C015 N00E 119.41(15) . . ?
C028 C015 N00E 116.87(15) . . ?
C01V C016 C00R 117.30(16) . . ?
C01V C016 C01G 119.96(16) . . ?
C00R C016 C01G 122.73(15) . . ?
C01Z C017 C00M 117.12(15) . . ?
C01Z C017 C01N 119.36(15) . . ?
C00M C017 C01N 123.49(14) . . ?
C039 C018 C00T 116.98(16) . . ?
C039 C018 C01O 119.13(15) . . ?
C00T C018 C01O 123.88(15) . . ?
C00Y C019 N00H 106.58(14) . . ?
C00Y C019 H019 126.7 . . ?
N00H C019 H019 126.7 . . ?
C01W C01A C01M 117.14(16) . . ?
C01W C01A C02H 120.03(16) . . ?
C01M C01A C02H 122.83(15) . . ?
C00X C01B C02I 117.09(15) . . ?
C00X C01B C025 122.64(14) . . ?
C02I C01B C025 120.27(15) . . ?
C01E C01D N00E 106.33(14) . . ?
C01E C01D H01D 126.8 . . ?
N00E C01D H01D 126.8 . . ?
C01D C01E N00K 106.94(15) . . ?
C01D C01E H01E 126.5 . . ?
N00K C01E H01E 126.5 . . ?
C00T C01F C02L 117.53(16) . . ?
C00T C01F C01S 123.08(15) . . ?
C02L C01F C01S 119.35(16) . . ?
C016 C01G C02N 112.60(15) . . ?
C016 C01G C03R 110.00(15) . . ?
C02N C01G C03R 109.06(16) . . ?
C016 C01G H01G 108.4 . . ?
C02N C01G H01G 108.4 . . ?
C03R C01G H01G 108.4 . . ?
C02A C01H C00S 116.86(16) . . ?
C02A C01H C02C 120.72(16) . . ?
C00S C01H C02C 122.40(15) . . ?
C015 C01I C029 116.77(17) . . ?
C015 C01I C02G 122.90(16) . . ?
C029 C01I C02G 120.32(16) . . ?
C022 C01J C034 112.98(16) . . ?
C022 C01J C04T 110.86(16) . . ?
C034 C01J C04T 109.64(16) . . ?
C022 C01J H01J 107.7 . . ?
C034 C01J H01J 107.7 . . ?
C04T C01J H01J 107.7 . . ?
C01Z C01L C013 120.32(16) . . ?
C01Z C01L H01L 119.8 . . ?
C013 C01L H01L 119.8 . . ?
C01A C01M C01T 123.13(15) . . ?
C01A C01M N00K 118.43(14) . . ?
C01T C01M N00K 118.28(15) . . ?
C017 C01N C032 111.37(15) . . ?
C017 C01N C03V 110.88(16) . . ?
C032 C01N C03V 109.90(16) . . ?
C017 C01N H01N 108.2 . . ?
C032 C01N H01N 108.2 . . ?
C03V C01N H01N 108.2 . . ?
C018 C01O C02U 110.31(15) . . ?
C018 C01O C033 111.32(16) . . ?
C02U C01O C033 110.26(15) . . ?
C018 C01O H01O 108.3 . . ?
C02U C01O H01O 108.3 . . ?
C033 C01O H01O 108.3 . . ?
C02F C01P C021 123.75(16) . . ?
C02F C01P N00I 117.83(15) . . ?
C021 C01P N00I 118.42(16) . . ?
C027 C01Q C010 121.12(16) . . ?
C027 C01Q H01Q 119.4 . . ?
C010 C01Q H01Q 119.4 . . ?
C00P C01R C02J 110.13(14) . . ?
C00P C01R C02P 112.18(15) . . ?
C02J C01R C02P 109.74(15) . . ?
C00P C01R H01R 108.2 . . ?
C02J C01R H01R 108.2 . . ?
C02P C01R H01R 108.2 . . ?
C01F C01S C044 111.99(16) . . ?
C01F C01S C031 109.97(15) . . ?
C044 C01S C031 110.58(16) . . ?
C01F C01S H01S 108.1 . . ?
C044 C01S H01S 108.1 . . ?
C031 C01S H01S 108.1 . . ?
C01X C01T C01M 117.05(16) . . ?
C01X C01T C020 120.88(15) . . ?
C01M C01T C020 121.97(15) . . ?
C01Y C01U C022 121.24(16) . . ?
C01Y C01U H01U 119.4 . . ?
C022 C01U H01U 119.4 . . ?
C01Y C01V C016 120.95(17) . . ?
C01Y C01V H01V 119.5 . . ?
C016 C01V H01V 119.5 . . ?
C02Q C01W C01A 121.11(17) . . ?
C02Q C01W H01W 119.4 . . ?
C01A C01W H01W 119.4 . . ?
C02Q C01X C01T 121.21(17) . . ?
C02Q C01X H01X 119.4 . . ?
C01T C01X H01X 119.4 . . ?
C01V C01Y C01U 120.45(17) . . ?
C01V C01Y H01Y 119.8 . . ?
C01U C01Y H01Y 119.8 . . ?
C01L C01Z C017 121.27(16) . . ?
C01L C01Z H01Z 119.4 . . ?
C017 C01Z H01Z 119.4 . . ?
C01T C020 C030 109.56(15) . . ?
C01T C020 C03C 113.86(15) . . ?
C030 C020 C03C 110.32(15) . . ?
C01T C020 H020 107.6 . . ?
C030 C020 H020 107.6 . . ?
C03C C020 H020 107.6 . . ?
C02Y C021 C01P 116.35(18) . . ?
C02Y C021 C02K 122.50(17) . . ?
C01P C021 C02K 121.14(16) . . ?
C01U C022 C00R 116.81(16) . . ?
C01U C022 C01J 121.14(16) . . ?
C00R C022 C01J 122.02(15) . . ?
C014 C024 H02A 109.5 . . ?
C014 C024 H02B 109.5 . . ?
H02A C024 H02B 109.5 . . ?
C014 C024 H02C 109.5 . . ?
H02A C024 H02C 109.5 . . ?
H02B C024 H02C 109.5 . . ?
C01B C025 C03J 111.73(16) . . ?
C01B C025 C03G 111.90(15) . . ?
C03J C025 C03G 109.87(16) . . ?
C01B C025 H025 107.7 . . ?
C03J C025 H025 107.7 . . ?
C03G C025 H025 107.7 . . ?
C02R C026 C00P 120.90(17) . . ?
C02R C026 H026 119.6 . . ?
C00P C026 H026 119.6 . . ?
C01Q C027 C02I 120.84(15) . . ?
C01Q C027 H027 119.6 . . ?
C02I C027 H027 119.6 . . ?
C02M C028 C015 116.94(17) . . ?
C02M C028 C02B 120.47(16) . . ?
C015 C028 C02B 122.58(16) . . ?
C02T C029 C01I 121.03(18) . . ?
C02T C029 H029 119.5 . . ?
C01I C029 H029 119.5 . . ?
C02R C02A C01H 121.04(17) . . ?
C02R C02A H02D 119.5 . . ?
C01H C02A H02D 119.5 . . ?
C04O C02B C028 112.41(16) . . ?
C04O C02B C03Q 109.88(17) . . ?
C028 C02B C03Q 112.83(16) . . ?
C04O C02B H02E 107.1 . . ?
C028 C02B H02E 107.1 . . ?
C03Q C02B H02E 107.1 . . ?
C046 C02C C01H 111.06(15) . . ?
C046 C02C C04M 110.66(18) . . ?
C01H C02C C04M 112.33(17) . . ?
C046 C02C H02F 107.5 . . ?
C01H C02C H02F 107.5 . . ?
C04M C02C H02F 107.5 . . ?
C014 C02D H02G 109.5 . . ?
C014 C02D H02H 109.5 . . ?
H02G C02D H02H 109.5 . . ?
C014 C02D H02I 109.5 . . ?
H02G C02D H02I 109.5 . . ?
H02H C02D H02I 109.5 . . ?
C02Z C02F C01P 117.18(18) . . ?
C02Z C02F C02S 120.52(18) . . ?
C01P C02F C02S 122.30(16) . . ?
C01I C02G C03E 110.20(16) . . ?
C01I C02G C053 111.40(17) . . ?
C03E C02G C053 110.31(18) . . ?
C01I C02G H02J 108.3 . . ?
C03E C02G H02J 108.3 . . ?
C053 C02G H02J 108.3 . . ?
C01A C02H C03B 111.07(15) . . ?
C01A C02H C03O 111.76(15) . . ?
C03B C02H C03O 110.16(15) . . ?
C01A C02H H02K 107.9 . . ?
C03B C02H H02K 107.9 . . ?
C03O C02H H02K 107.9 . . ?
C027 C02I C01B 120.55(16) . . ?
C027 C02I H02L 119.7 . . ?
C01B C02I H02L 119.7 . . ?
C01R C02J H02M 109.5 . . ?
C01R C02J H02N 109.5 . . ?
H02M C02J H02N 109.5 . . ?
C01R C02J H02O 109.5 . . ?
H02M C02J H02O 109.5 . . ?
H02N C02J H02O 109.5 . . ?
C021 C02K C03D 112.79(17) . . ?
C021 C02K C04C 112.03(16) . . ?
C03D C02K C04C 109.73(16) . . ?
C021 C02K H02P 107.3 . . ?
C03D C02K H02P 107.3 . . ?
C04C C02K H02P 107.3 . . ?
C037 C02L C01F 120.70(17) . . ?
C037 C02L H02Q 119.6 . . ?
C01F C02L H02Q 119.6 . . ?
C02T C02M C028 120.44(18) . . ?
C02T C02M H02R 119.8 . . ?
C028 C02M H02R 119.8 . . ?
C01G C02N H02S 109.5 . . ?
C01G C02N H02T 109.5 . . ?
H02S C02N H02T 109.5 . . ?
C01G C02N H02U 109.5 . . ?
H02S C02N H02U 109.5 . . ?
H02T C02N H02U 109.5 . . ?
C012 C02O H02V 109.5 . . ?
C012 C02O H02W 109.5 . . ?
H02V C02O H02W 109.5 . . ?
C012 C02O H02X 109.5 . . ?
H02V C02O H02X 109.5 . . ?
H02W C02O H02X 109.5 . . ?
C01R C02P H02Y 109.5 . . ?
C01R C02P H02Z 109.5 . . ?
H02Y C02P H02Z 109.5 . . ?
C01R C02P H010 109.5 . . ?
H02Y C02P H010 109.5 . . ?
H02Z C02P H010 109.5 . . ?
C01W C02Q C01X 120.25(17) . . ?
C01W C02Q H015 119.9 . . ?
C01X C02Q H015 119.9 . . ?
C026 C02R C02A 120.81(16) . . ?
C026 C02R H016 119.6 . . ?
C02A C02R H016 119.6 . . ?
C04W C02S C02F 112.56(19) . . ?
C04W C02S C048 110.39(19) . . ?
C02F C02S C048 110.71(18) . . ?
C04W C02S H017 107.7 . . ?
C02F C02S H017 107.7 . . ?
C048 C02S H017 107.7 . . ?
C029 C02T C02M 121.08(18) . . ?
C029 C02T H018 119.5 . . ?
C02M C02T H018 119.5 . . ?
C01O C02U H01A 109.5 . . ?
C01O C02U H01B 109.5 . . ?
H01A C02U H01B 109.5 . . ?
C01O C02U H01C 109.5 . . ?
H01A C02U H01C 109.5 . . ?
H01B C02U H01C 109.5 . . ?
C012 C02V H01F 109.5 . . ?
C012 C02V H01H 109.5 . . ?
H01F C02V H01H 109.5 . . ?
C012 C02V H01I 109.5 . . ?
H01F C02V H01I 109.5 . . ?
H01H C02V H01I 109.5 . . ?
C02X C02W C036 120.14(18) . . ?
C02X C02W H01K 119.9 . . ?
C036 C02W H01K 119.9 . . ?
C02W C02X C03S 119.7(2) . . ?
C02W C02X H01M 120.2 . . ?
C03S C02X H01M 120.2 . . ?
C045 C02Y C021 121.30(19) . . ?
C045 C02Y H01P 119.4 . . ?
C021 C02Y H01P 119.4 . . ?
C045 C02Z C02F 120.6(2) . . ?
C045 C02Z H01T 119.7 . . ?
C02F C02Z H01T 119.7 . . ?
C020 C030 H03A 109.5 . . ?
C020 C030 H03B 109.5 . . ?
H03A C030 H03B 109.5 . . ?
C020 C030 H03C 109.5 . . ?
H03A C030 H03C 109.5 . . ?
H03B C030 H03C 109.5 . . ?
C01S C031 H03D 109.5 . . ?
C01S C031 H03E 109.5 . . ?
H03D C031 H03E 109.5 . . ?
C01S C031 H03F 109.5 . . ?
H03D C031 H03F 109.5 . . ?
H03E C031 H03F 109.5 . . ?
C01N C032 H03G 109.5 . . ?
C01N C032 H03H 109.5 . . ?
H03G C032 H03H 109.5 . . ?
C01N C032 H03I 109.5 . . ?
H03G C032 H03I 109.5 . . ?
H03H C032 H03I 109.5 . . ?
C01O C033 H03J 109.5 . . ?
C01O C033 H03K 109.5 . . ?
H03J C033 H03K 109.5 . . ?
C01O C033 H03L 109.5 . . ?
H03J C033 H03L 109.5 . . ?
H03K C033 H03L 109.5 . . ?
C01J C034 H03M 109.5 . . ?
C01J C034 H03N 109.5 . . ?
H03M C034 H03N 109.5 . . ?
C01J C034 H03O 109.5 . . ?
H03M C034 H03O 109.5 . . ?
H03N C034 H03O 109.5 . . ?
C03U C035 C036 120.3(2) . . ?
C03U C035 H035 119.8 . . ?
C036 C035 H035 119.8 . . ?
C02W C036 C035 119.9(2) . . ?
C02W C036 H036 120.1 . . ?
C035 C036 H036 120.1 . . ?
C02L C037 C039 120.44(17) . . ?
C02L C037 H037 119.8 . . ?
C039 C037 H037 119.8 . . ?
C03H C038 C03M 120.3(2) . . ?
C03H C038 H038 119.8 . . ?
C03M C038 H038 119.8 . . ?
C037 C039 C018 121.29(17) . . ?
C037 C039 H039 119.4 . . ?
C018 C039 H039 119.4 . . ?
C03F C03A C03L 120.7(2) . . ?
C03F C03A H03P 119.7 . . ?
C03L C03A H03P 119.7 . . ?
C02H C03B H03Q 109.5 . . ?
C02H C03B H03R 109.5 . . ?
H03Q C03B H03R 109.5 . . ?
C02H C03B H03S 109.5 . . ?
H03Q C03B H03S 109.5 . . ?
H03R C03B H03S 109.5 . . ?
C020 C03C H03T 109.5 . . ?
C020 C03C H03U 109.5 . . ?
H03T C03C H03U 109.5 . . ?
C020 C03C H03V 109.5 . . ?
H03T C03C H03V 109.5 . . ?
H03U C03C H03V 109.5 . . ?
C02K C03D H03W 109.5 . . ?
C02K C03D H03X 109.5 . . ?
H03W C03D H03X 109.5 . . ?
C02K C03D H03Y 109.5 . . ?
H03W C03D H03Y 109.5 . . ?
H03X C03D H03Y 109.5 . . ?
C02G C03E H03Z 109.5 . . ?
C02G C03E H021 109.5 . . ?
H03Z C03E H021 109.5 . . ?
C02G C03E H022 109.5 . . ?
H03Z C03E H022 109.5 . . ?
H021 C03E H022 109.5 . . ?
C03A C03F C041 120.1(2) . . ?
C03A C03F H023 120.0 . . ?
C041 C03F H023 120.0 . . ?
C025 C03G H024 109.5 . . ?
C025 C03G H028 109.5 . . ?
H024 C03G H028 109.5 . . ?
C025 C03G H030 109.5 . . ?
H024 C03G H030 109.5 . . ?
H028 C03G H030 109.5 . . ?
C038 C03H C04E 120.1(2) . . ?
C038 C03H H031 120.0 . . ?
C04E C03H H031 120.0 . . ?
C03T C03I C03P 121.2(2) . . ?
C03T C03I H032 119.4 . . ?
C03P C03I H032 119.4 . . ?
C025 C03J H033 109.5 . . ?
C025 C03J H034 109.5 . . ?
H033 C03J H034 109.5 . . ?
C025 C03J H040 109.5 . . ?
H033 C03J H040 109.5 . . ?
H034 C03J H040 109.5 . . ?
C043 C03K C03Z 120.4(2) . . ?
C043 C03K H041 119.8 . . ?
C03Z C03K H041 119.8 . . ?
C03Y C03L C03A 119.3(2) . . ?
C03Y C03L H042 120.3 . . ?
C03A C03L H042 120.3 . . ?
C038 C03M C040 119.5(2) . . ?
C038 C03M H043 120.2 . . ?
C040 C03M H043 120.2 . . ?
C03W C03N C057 119.7(3) . . ?
C03W C03N H044 120.1 . . ?
C057 C03N H044 120.1 . . ?
C02H C03O H045 109.5 . . ?
C02H C03O H046 109.5 . . ?
H045 C03O H046 109.5 . . ?
C02H C03O H047 109.5 . . ?
H045 C03O H047 109.5 . . ?
H046 C03O H047 109.5 . . ?
C049 C03P C03I 119.8(2) . . ?
C049 C03P H048 120.1 . . ?
C03I C03P H048 120.1 . . ?
C02B C03Q H049 109.5 . . ?
C02B C03Q H04A 109.5 . . ?
H049 C03Q H04A 109.5 . . ?
C02B C03Q H04B 109.5 . . ?
H049 C03Q H04B 109.5 . . ?
H04A C03Q H04B 109.5 . . ?
C01G C03R H04C 109.5 . . ?
C01G C03R H04D 109.5 . . ?
H04C C03R H04D 109.5 . . ?
C01G C03R H04E 109.5 . . ?
H04C C03R H04E 109.5 . . ?
H04D C03R H04E 109.5 . . ?
C03U C03S C02X 120.4(2) . . ?
C03U C03S H04F 119.8 . . ?
C02X C03S H04F 119.8 . . ?
C03I C03T C04X 118.6(2) . . ?
C03I C03T H04G 120.7 . . ?
C04X C03T H04G 120.7 . . ?
C035 C03U C03S 119.54(19) . . ?
C035 C03U H04H 120.2 . . ?
C03S C03U H04H 120.2 . . ?
C01N C03V H04I 109.5 . . ?
C01N C03V H04J 109.5 . . ?
H04I C03V H04J 109.5 . . ?
C01N C03V H04K 109.5 . . ?
H04I C03V H04K 109.5 . . ?
H04J C03V H04K 109.5 . . ?
C03N C03W C03X 120.1(2) . . ?
C03N C03W H04L 119.9 . . ?
C03X C03W H04L 119.9 . . ?
C052 C03X C03W 120.5(3) . . ?
C052 C03X H04M 119.8 . . ?
C03W C03X H04M 119.8 . . ?
C03L C03Y C04G 120.4(2) . . ?
C03L C03Y H04N 119.8 . . ?
C04G C03Y H04N 119.8 . . ?
C03K C03Z C043 119.5(2) . 2_756 ?
C03K C03Z H04O 120.2 . . ?
C043 C03Z H04O 120.2 2_756 . ?
C042 C040 C03M 120.1(2) . . ?
C042 C040 H04P 119.9 . . ?
C03M C040 H04P 119.9 . . ?
C03F C041 C04G 119.6(2) . . ?
C03F C041 H04Q 120.2 . . ?
C04G C041 H04Q 120.2 . . ?
C04E C042 C040 119.9(2) . . ?
C04E C042 H04R 120.0 . . ?
C040 C042 H04R 120.0 . . ?
C03K C043 C03Z 120.1(2) . 2_756 ?
C03K C043 H04S 120.0 . . ?
C03Z C043 H04S 120.0 2_756 . ?
C01S C044 H04T 109.5 . . ?
C01S C044 H04U 109.5 . . ?
H04T C044 H04U 109.5 . . ?
C01S C044 H04V 109.5 . . ?
H04T C044 H04V 109.5 . . ?
H04U C044 H04V 109.5 . . ?
C02Y C045 C02Z 120.77(18) . . ?
C02Y C045 H04W 119.6 . . ?
C02Z C045 H04W 119.6 . . ?
C02C C046 H04X 109.5 . . ?
C02C C046 H04Y 109.5 . . ?
H04X C046 H04Y 109.5 . . ?
C02C C046 H04Z 109.5 . . ?
H04X C046 H04Z 109.5 . . ?
H04Y C046 H04Z 109.5 . . ?
C04K C047 C04A 119.6(2) . . ?
C04K C047 H050 120.2 . . ?
C04A C047 H050 120.2 . . ?
C02S C048 H051 109.5 . . ?
C02S C048 H052 109.5 . . ?
H051 C048 H052 109.5 . . ?
C02S C048 H053 109.5 . . ?
H051 C048 H053 109.5 . . ?
H052 C048 H053 109.5 . . ?
C04J C049 C03P 120.1(2) . . ?
C04J C049 H054 119.9 . . ?
C03P C049 H054 119.9 . . ?
C04R C04A C047 119.8(2) . . ?
C04R C04A H055 120.1 . . ?
C047 C04A H055 120.1 . . ?
C04D C04B C04N 119.6(2) . . ?
C04D C04B H056 120.2 . . ?
C04N C04B H056 120.2 . . ?
C02K C04C H057 109.5 . . ?
C02K C04C H058 109.5 . . ?
H057 C04C H058 109.5 . . ?
C02K C04C H059 109.5 . . ?
H057 C04C H059 109.5 . . ?
H058 C04C H059 109.5 . . ?
C04F C04D C04B 120.5(2) . . ?
C04F C04D H05A 119.8 . . ?
C04B C04D H05A 119.8 . . ?
C042 C04E C03H 120.0(2) . . ?
C042 C04E H05B 120.0 . . ?
C03H C04E H05B 120.0 . . ?
C04D C04F C04Z 119.7(3) . . ?
C04D C04F H05C 120.1 . . ?
C04Z C04F H05C 120.1 . . ?
C03Y C04G C041 119.9(2) . . ?
C03Y C04G H05D 120.1 . . ?
C041 C04G H05D 120.1 . . ?
C04P C04H C04U 119.3(2) . . ?
C04P C04H H05E 120.3 . . ?
C04U C04H H05E 120.3 . . ?
C04K C04I C04S 119.8(2) . . ?
C04K C04I H05F 120.1 . . ?
C04S C04I H05F 120.1 . . ?
C049 C04J C04X 120.5(2) . . ?
C049 C04J H05G 119.7 . . ?
C04X C04J H05G 119.7 . . ?
C04I C04K C047 120.4(2) . . ?
C04I C04K H05H 119.8 . . ?
C047 C04K H05H 119.8 . . ?
C04Z C04L C04N 119.9(2) . . ?
C04Z C04L H05I 120.1 . . ?
C04N C04L H05I 120.1 . . ?
C02C C04M H05J 109.5 . . ?
C02C C04M H05K 109.5 . . ?
H05J C04M H05K 109.5 . . ?
C02C C04M H05L 109.5 . . ?
H05J C04M H05L 109.5 . . ?
H05K C04M H05L 109.5 . . ?
C04L C04N C04B 119.8(3) . . ?
C04L C04N H05M 120.1 . . ?
C04B C04N H05M 120.1 . . ?
C02B C04O H05N 109.5 . . ?
C02B C04O H05O 109.5 . . ?
H05N C04O H05O 109.5 . . ?
C02B C04O H05P 109.5 . . ?
H05N C04O H05P 109.5 . . ?
H05O C04O H05P 109.5 . . ?
C04H C04P C050 120.3(2) . . ?
C04H C04P H05Q 119.9 . . ?
C050 C04P H05Q 119.9 . . ?
C05B C04Q C058 120.4(3) . . ?
C05B C04Q H05R 119.8 . . ?
C058 C04Q H05R 119.8 . . ?
C04A C04R C04S 120.1(2) . . ?
C04A C04R H05S 120.0 . . ?
C04S C04R H05S 120.0 . . ?
C04I C04S C04R 120.4(3) . . ?
C04I C04S H05T 119.8 . . ?
C04R C04S H05T 119.8 . . ?
C01J C04T H05U 109.5 . . ?
C01J C04T H05V 109.5 . . ?
H05U C04T H05V 109.5 . . ?
C01J C04T H05W 109.5 . . ?
H05U C04T H05W 109.5 . . ?
H05V C04T H05W 109.5 . . ?
C04H C04U C054 120.5(2) . . ?
C04H C04U H05X 119.7 . . ?
C054 C04U H05X 119.7 . . ?
C051 C04V C055 120.4(3) . . ?
C051 C04V H05Y 119.8 . . ?
C055 C04V H05Y 119.8 . . ?
C02S C04W H05Z 109.5 . . ?
C02S C04W H060 109.5 . . ?
H05Z C04W H060 109.5 . . ?
C02S C04W H061 109.5 . . ?
H05Z C04W H061 109.5 . . ?
H060 C04W H061 109.5 . . ?
C03T C04X C04J 119.8(2) . . ?
C03T C04X H062 120.1 . . ?
C04J C04X H062 120.1 . . ?
C054 C04Y C050 120.1(3) . . ?
C054 C04Y H063 119.9 . . ?
C050 C04Y H063 119.9 . . ?
C04L C04Z C04F 120.5(3) . . ?
C04L C04Z H064 119.7 . . ?
C04F C04Z H064 119.7 . . ?
C04Y C050 C04P 120.2(2) . . ?
C04Y C050 H065 119.9 . . ?
C04P C050 H065 119.9 . . ?
C04V C051 C056 120.4(3) . . ?
C04V C051 H066 119.8 . . ?
C056 C051 H066 119.8 . . ?
C03X C052 C059 120.0(3) . . ?
C03X C052 H067 120.0 . . ?
C059 C052 H067 120.0 . . ?
C02G C053 H068 109.5 . . ?
C02G C053 H069 109.5 . . ?
H068 C053 H069 109.5 . . ?
C02G C053 H06A 109.5 . . ?
H068 C053 H06A 109.5 . . ?
H069 C053 H06A 109.5 . . ?
C04Y C054 C04U 119.6(2) . . ?
C04Y C054 H06B 120.2 . . ?
C04U C054 H06B 120.2 . . ?
C05A C055 C04V 119.6(3) . . ?
C05A C055 H06C 120.2 . . ?
C04V C055 H06C 120.2 . . ?
C051 C056 C05C 119.7(3) . . ?
C051 C056 H06D 120.1 . . ?
C05C C056 H06D 120.1 . . ?
C03N C057 C059 120.4(3) . . ?
C03N C057 H06E 119.8 . . ?
C059 C057 H06E 119.8 . . ?
C04Q C058 C05B 120.5(3) . 2_667 ?
C04Q C058 H06F 119.8 . . ?
C05B C058 H06F 119.8 2_667 . ?
C052 C059 C057 119.3(3) . . ?
C052 C059 H06G 120.3 . . ?
C057 C059 H06G 120.3 . . ?
C055 C05A C05C 120.5(3) . . ?
C055 C05A H06H 119.7 . . ?
C05C C05A H06H 119.7 . . ?
C04Q C05B C058 119.1(3) . 2_667 ?
C04Q C05B H06I 120.4 . . ?
C058 C05B H06I 120.4 2_667 . ?
C056 C05C C05A 119.4(3) . . ?
C056 C05C H06J 120.3 . . ?
C05A C05C H06J 120.3 . . ?
C05E C05D C05F 119.2(4) . 2_565 ?
C05E C05D H06K 120.4 . . ?
C05F C05D H06K 120.4 2_565 . ?
C05D C05E C05F 121.2(4) . . ?
C05D C05E H06L 119.4 . . ?
C05F C05E H06L 119.4 . . ?
C05E C05F C05D 119.6(5) . 2_565 ?
C05E C05F H06M 120.2 . . ?
C05D C05F H06M 120.2 2_565 . ?
C2_1 S1_1 Ni02 111.20(6) . . ?
S3_1 C2_1 S1_1 135.16(11) . . ?
S3_1 C2_1 Ni03 77.62(7) . . ?
S1_1 C2_1 Ni03 147.21(11) . . ?
C2_1 S3_1 Ni03 54.41(6) . . ?
C2_2 S1_2 Ni02 54.20(6) . . ?
S1_2 C2_2 S3_2 135.56(11) . . ?
S1_2 C2_2 Ni02 77.77(7) . . ?
S3_2 C2_2 Ni02 146.66(11) . . ?
C2_2 S3_2 Ni03 111.54(6) . . ?
C2_3 S1_3 Ni01 110.85(6) . . ?
S1_3 C2_3 S3_3 135.28(10) . . ?
S1_3 C2_3 Ni04 147.36(10) . . ?
S3_3 C2_3 Ni04 77.32(7) . . ?
C2_3 S3_3 Ni04 54.42(6) . . ?
C2_4 S1_4 Ni04 110.54(6) . . ?
S3_4 C2_4 S1_4 134.52(11) . . ?
S3_4 C2_4 Ni01 77.49(7) . . ?
S1_4 C2_4 Ni01 147.99(11) . . ?
C2_4 S3_4 Ni01 54.31(6) . . ?

loop_
_geom_bond_atom_site_label_1
_geom_bond_atom_site_label_2
_geom_bond_distance
_geom_bond_site_symmetry_2
_geom_bond_publ_flag
Ni01 C2_4 1.8101(16) . ?
Ni01 C00Q 1.9447(16) . ?
Ni01 S1_3 2.1552(5) . ?
Ni01 S3_4 2.1758(5) . ?
Ni02 C2_2 1.8092(17) . ?
Ni02 C00O 1.9365(16) . ?
Ni02 S1_1 2.1509(5) . ?
Ni02 S1_2 2.1800(5) . ?
Ni03 C2_1 1.8167(16) . ?
Ni03 C00N 1.9499(16) . ?
Ni03 S3_2 2.1533(5) . ?
Ni03 S3_1 2.1820(5) . ?
Ni04 C2_3 1.8147(16) . ?
Ni04 C00L 1.9343(16) . ?
Ni04 S1_4 2.1440(5) . ?
Ni04 S3_3 2.1770(5) . ?
N00D C00O 1.360(2) . ?
N00D C00U 1.387(2) . ?
N00D C00M 1.4515(19) . ?
N00E C00Q 1.365(2) . ?
N00E C01D 1.387(2) . ?
N00E C015 1.444(2) . ?
N00F C00L 1.366(2) . ?
N00F C011 1.388(2) . ?
N00F C00X 1.4474(19) . ?
N00G C00O 1.3672(19) . ?
N00G C00W 1.384(2) . ?
N00G C00T 1.448(2) . ?
N00H C00N 1.363(2) . ?
N00H C019 1.385(2) . ?
N00H C00R 1.447(2) . ?
N00I C00N 1.365(2) . ?
N00I C00Y 1.382(2) . ?
N00I C01P 1.440(2) . ?
N00J C00L 1.365(2) . ?
N00J C00Z 1.384(2) . ?
N00J C00S 1.4482(19) . ?
N00K C00Q 1.366(2) . ?
N00K C01E 1.388(2) . ?
N00K C01M 1.449(2) . ?
C00M C017 1.402(2) . ?
C00M C00V 1.404(2) . ?
C00P C00S 1.399(2) . ?
C00P C026 1.400(2) . ?
C00P C01R 1.518(2) . ?
C00R C016 1.400(2) . ?
C00R C022 1.403(2) . ?
C00S C01H 1.406(2) . ?
C00T C01F 1.396(2) . ?
C00T C018 1.398(2) . ?
C00U C00W 1.351(2) . ?
C00U H00U 0.9500 . ?
C00V C013 1.396(2) . ?
C00V C012 1.520(2) . ?
C00W H00W 0.9500 . ?
C00X C010 1.395(2) . ?
C00X C01B 1.399(2) . ?
C00Y C019 1.341(3) . ?
C00Y H00Y 0.9500 . ?
C00Z C011 1.347(2) . ?
C00Z H00Z 0.9500 . ?
C010 C01Q 1.403(2) . ?
C010 C014 1.519(2) . ?
C011 H011 0.9500 . ?
C012 C02V 1.529(2) . ?
C012 C02O 1.532(2) . ?
C012 H012 1.0000 . ?
C013 C01L 1.387(2) . ?
C013 H013 0.9500 . ?
C014 C024 1.531(2) . ?
C014 C02D 1.533(2) . ?
C014 H014 1.0000 . ?
C015 C01I 1.389(2) . ?
C015 C028 1.405(2) . ?
C016 C01V 1.392(2) . ?
C016 C01G 1.521(2) . ?
C017 C01Z 1.399(2) . ?
C017 C01N 1.521(2) . ?
C018 C039 1.397(2) . ?
C018 C01O 1.515(2) . ?
C019 H019 0.9500 . ?
C01A C01W 1.395(3) . ?
C01A C01M 1.399(2) . ?
C01A C02H 1.520(2) . ?
C01B C02I 1.400(2) . ?
C01B C025 1.526(2) . ?
C01D C01E 1.345(3) . ?
C01D H01D 0.9500 . ?
C01E H01E 0.9500 . ?
C01F C02L 1.399(2) . ?
C01F C01S 1.522(2) . ?
C01G C02N 1.529(3) . ?
C01G C03R 1.531(3) . ?
C01G H01G 1.0000 . ?
C01H C02A 1.395(2) . ?
C01H C02C 1.522(3) . ?
C01I C029 1.400(3) . ?
C01I C02G 1.519(3) . ?
C01J C022 1.522(3) . ?
C01J C034 1.528(3) . ?
C01J C04T 1.533(3) . ?
C01J H01J 1.0000 . ?
C01L C01Z 1.379(3) . ?
C01L H01L 0.9500 . ?
C01M C01T 1.409(2) . ?
C01N C032 1.525(3) . ?
C01N C03V 1.537(3) . ?
C01N H01N 1.0000 . ?
C01O C02U 1.530(3) . ?
C01O C033 1.532(3) . ?
C01O H01O 1.0000 . ?
C01P C02F 1.396(3) . ?
C01P C021 1.404(2) . ?
C01Q C027 1.380(3) . ?
C01Q H01Q 0.9500 . ?
C01R C02J 1.533(2) . ?
C01R C02P 1.537(2) . ?
C01R H01R 1.0000 . ?
C01S C044 1.530(3) . ?
C01S C031 1.533(3) . ?
C01S H01S 1.0000 . ?
C01T C01X 1.389(3) . ?
C01T C020 1.522(2) . ?
C01U C01Y 1.384(3) . ?
C01U C022 1.395(2) . ?
C01U H01U 0.9500 . ?
C01V C01Y 1.383(3) . ?
C01V H01V 0.9500 . ?
C01W C02Q 1.386(3) . ?
C01W H01W 0.9500 . ?
C01X C02Q 1.388(3) . ?
C01X H01X 0.9500 . ?
C01Y H01Y 0.9500 . ?
C01Z H01Z 0.9500 . ?
C020 C030 1.529(3) . ?
C020 C03C 1.530(2) . ?
C020 H020 1.0000 . ?
C021 C02Y 1.396(3) . ?
C021 C02K 1.514(3) . ?
C024 H02A 0.9800 . ?
C024 H02B 0.9800 . ?
C024 H02C 0.9800 . ?
C025 C03J 1.526(3) . ?
C025 C03G 1.528(3) . ?
C025 H025 1.0000 . ?
C026 C02R 1.380(3) . ?
C026 H026 0.9500 . ?
C027 C02I 1.382(3) . ?
C027 H027 0.9500 . ?
C028 C02M 1.400(3) . ?
C028 C02B 1.522(2) . ?
C029 C02T 1.378(3) . ?
C029 H029 0.9500 . ?
C02A C02R 1.382(3) . ?
C02A H02D 0.9500 . ?
C02B C04O 1.521(3) . ?
C02B C03Q 1.522(3) . ?
C02B H02E 1.0000 . ?
C02C C046 1.510(3) . ?
C02C C04M 1.525(3) . ?
C02C H02F 1.0000 . ?
C02D H02G 0.9800 . ?
C02D H02H 0.9800 . ?
C02D H02I 0.9800 . ?
C02F C02Z 1.395(3) . ?
C02F C02S 1.520(3) . ?
C02G C03E 1.525(3) . ?
C02G C053 1.532(3) . ?
C02G H02J 1.0000 . ?
C02H C03B 1.533(3) . ?
C02H C03O 1.534(3) . ?
C02H H02K 1.0000 . ?
C02I H02L 0.9500 . ?
C02J H02M 0.9800 . ?
C02J H02N 0.9800 . ?
C02J H02O 0.9800 . ?
C02K C03D 1.529(2) . ?
C02K C04C 1.530(3) . ?
C02K H02P 1.0000 . ?
C02L C037 1.381(3) . ?
C02L H02Q 0.9500 . ?
C02M C02T 1.380(3) . ?
C02M H02R 0.9500 . ?
C02N H02S 0.9800 . ?
C02N H02T 0.9800 . ?
C02N H02U 0.9800 . ?
C02O H02V 0.9800 . ?
C02O H02W 0.9800 . ?
C02O H02X 0.9800 . ?
C02P H02Y 0.9800 . ?
C02P H02Z 0.9800 . ?
C02P H010 0.9800 . ?
C02Q H015 0.9500 . ?
C02R H016 0.9500 . ?
C02S C04W 1.518(3) . ?
C02S C048 1.533(3) . ?
C02S H017 1.0000 . ?
C02T H018 0.9500 . ?
C02U H01A 0.9800 . ?
C02U H01B 0.9800 . ?
C02U H01C 0.9800 . ?
C02V H01F 0.9800 . ?
C02V H01H 0.9800 . ?
C02V H01I 0.9800 . ?
C02W C02X 1.381(3) . ?
C02W C036 1.382(3) . ?
C02W H01K 0.9500 . ?
C02X C03S 1.387(3) . ?
C02X H01M 0.9500 . ?
C02Y C045 1.381(3) . ?
C02Y H01P 0.9500 . ?
C02Z C045 1.385(3) . ?
C02Z H01T 0.9500 . ?
C030 H03A 0.9800 . ?
C030 H03B 0.9800 . ?
C030 H03C 0.9800 . ?
C031 H03D 0.9800 . ?
C031 H03E 0.9800 . ?
C031 H03F 0.9800 . ?
C032 H03G 0.9800 . ?
C032 H03H 0.9800 . ?
C032 H03I 0.9800 . ?
C033 H03J 0.9800 . ?
C033 H03K 0.9800 . ?
C033 H03L 0.9800 . ?
C034 H03M 0.9800 . ?
C034 H03N 0.9800 . ?
C034 H03O 0.9800 . ?
C035 C03U 1.379(3) . ?
C035 C036 1.386(3) . ?
C035 H035 0.9500 . ?
C036 H036 0.9500 . ?
C037 C039 1.381(3) . ?
C037 H037 0.9500 . ?
C038 C03H 1.372(4) . ?
C038 C03M 1.383(3) . ?
C038 H038 0.9500 . ?
C039 H039 0.9500 . ?
C03A C03F 1.376(3) . ?
C03A C03L 1.387(3) . ?
C03A H03P 0.9500 . ?
C03B H03Q 0.9800 . ?
C03B H03R 0.9800 . ?
C03B H03S 0.9800 . ?
C03C H03T 0.9800 . ?
C03C H03U 0.9800 . ?
C03C H03V 0.9800 . ?
C03D H03W 0.9800 . ?
C03D H03X 0.9800 . ?
C03D H03Y 0.9800 . ?
C03E H03Z 0.9800 . ?
C03E H021 0.9800 . ?
C03E H022 0.9800 . ?
C03F C041 1.382(3) . ?
C03F H023 0.9500 . ?
C03G H024 0.9800 . ?
C03G H028 0.9800 . ?
C03G H030 0.9800 . ?
C03H C04E 1.387(3) . ?
C03H H031 0.9500 . ?
C03I C03T 1.374(3) . ?
C03I C03P 1.384(3) . ?
C03I H032 0.9500 . ?
C03J H033 0.9800 . ?
C03J H034 0.9800 . ?
C03J H040 0.9800 . ?
C03K C043 1.369(4) . ?
C03K C03Z 1.378(3) . ?
C03K H041 0.9500 . ?
C03L C03Y 1.378(3) . ?
C03L H042 0.9500 . ?
C03M C040 1.385(4) . ?
C03M H043 0.9500 . ?
C03N C03W 1.368(3) . ?
C03N C057 1.376(4) . ?
C03N H044 0.9500 . ?
C03O H045 0.9800 . ?
C03O H046 0.9800 . ?
C03O H047 0.9800 . ?
C03P C049 1.373(3) . ?
C03P H048 0.9500 . ?
C03Q H049 0.9800 . ?
C03Q H04A 0.9800 . ?
C03Q H04B 0.9800 . ?
C03R H04C 0.9800 . ?
C03R H04D 0.9800 . ?
C03R H04E 0.9800 . ?
C03S C03U 1.384(3) . ?
C03S H04F 0.9500 . ?
C03T C04X 1.392(3) . ?
C03T H04G 0.9500 . ?
C03U H04H 0.9500 . ?
C03V H04I 0.9800 . ?
C03V H04J 0.9800 . ?
C03V H04K 0.9800 . ?
C03W C03X 1.376(4) . ?
C03W H04L 0.9500 . ?
C03X C052 1.369(4) . ?
C03X H04M 0.9500 . ?
C03Y C04G 1.384(4) . ?
C03Y H04N 0.9500 . ?
C03Z C043 1.384(3) 2_756 ?
C03Z H04O 0.9500 . ?
C040 C042 1.385(4) . ?
C040 H04P 0.9500 . ?
C041 C04G 1.391(3) . ?
C041 H04Q 0.9500 . ?
C042 C04E 1.373(3) . ?
C042 H04R 0.9500 . ?
C043 H04S 0.9500 . ?
C044 H04T 0.9800 . ?
C044 H04U 0.9800 . ?
C044 H04V 0.9800 . ?
C045 H04W 0.9500 . ?
C046 H04X 0.9800 . ?
C046 H04Y 0.9800 . ?
C046 H04Z 0.9800 . ?
C047 C04K 1.385(4) . ?
C047 C04A 1.385(4) . ?
C047 H050 0.9500 . ?
C048 H051 0.9800 . ?
C048 H052 0.9800 . ?
C048 H053 0.9800 . ?
C049 C04J 1.361(4) . ?
C049 H054 0.9500 . ?
C04A C04R 1.373(4) . ?
C04A H055 0.9500 . ?
C04B C04D 1.381(4) . ?
C04B C04N 1.385(3) . ?
C04B H056 0.9500 . ?
C04C H057 0.9800 . ?
C04C H058 0.9800 . ?
C04C H059 0.9800 . ?
C04D C04F 1.374(4) . ?
C04D H05A 0.9500 . ?
C04E H05B 0.9500 . ?
C04F C04Z 1.374(4) . ?
C04F H05C 0.9500 . ?
C04G H05D 0.9500 . ?
C04H C04P 1.375(4) . ?
C04H C04U 1.380(4) . ?
C04H H05E 0.9500 . ?
C04I C04K 1.367(4) . ?
C04I C04S 1.376(4) . ?
C04I H05F 0.9500 . ?
C04J C04X 1.395(4) . ?
C04J H05G 0.9500 . ?
C04K H05H 0.9500 . ?
C04L C04Z 1.374(4) . ?
C04L C04N 1.384(4) . ?
C04L H05I 0.9500 . ?
C04M H05J 0.9800 . ?
C04M H05K 0.9800 . ?
C04M H05L 0.9800 . ?
C04N H05M 0.9500 . ?
C04O H05N 0.9800 . ?
C04O H05O 0.9800 . ?
C04O H05P 0.9800 . ?
C04P C050 1.378(4) . ?
C04P H05Q 0.9500 . ?
C04Q C05B 1.359(5) . ?
C04Q C058 1.374(5) . ?
C04Q H05R 0.9500 . ?
C04R C04S 1.377(4) . ?
C04R H05S 0.9500 . ?
C04S H05T 0.9500 . ?
C04T H05U 0.9800 . ?
C04T H05V 0.9800 . ?
C04T H05W 0.9800 . ?
C04U C054 1.388(4) . ?
C04U H05X 0.9500 . ?
C04V C051 1.372(4) . ?
C04V C055 1.374(4) . ?
C04V H05Y 0.9500 . ?
C04W H05Z 0.9800 . ?
C04W H060 0.9800 . ?
C04W H061 0.9800 . ?
C04X H062 0.9500 . ?
C04Y C054 1.368(3) . ?
C04Y C050 1.378(4) . ?
C04Y H063 0.9500 . ?
C04Z H064 0.9500 . ?
C050 H065 0.9500 . ?
C051 C056 1.375(5) . ?
C051 H066 0.9500 . ?
C052 C059 1.378(5) . ?
C052 H067 0.9500 . ?
C053 H068 0.9800 . ?
C053 H069 0.9800 . ?
C053 H06A 0.9800 . ?
C054 H06B 0.9500 . ?
C055 C05A 1.367(5) . ?
C055 H06C 0.9500 . ?
C056 C05C 1.377(4) . ?
C056 H06D 0.9500 . ?
C057 C059 1.386(5) . ?
C057 H06E 0.9500 . ?
C058 C05B 1.396(4) 2_667 ?
C058 H06F 0.9500 . ?
C059 H06G 0.9500 . ?
C05A C05C 1.392(5) . ?
C05A H06H 0.9500 . ?
C05B H06I 0.9500 . ?
C05C H06J 0.9500 . ?
C05D C05E 1.345(6) . ?
C05D C05F 1.386(7) 2_565 ?
C05D H06K 0.9500 . ?
C05E C05F 1.360(6) . ?
C05E H06L 0.9500 . ?
C05F H06M 0.9500 . ?
S1_1 C2_1 1.6629(16) . ?
C2_1 S3_1 1.6595(16) . ?
S1_2 C2_2 1.6583(17) . ?
C2_2 S3_2 1.6681(16) . ?
S1_3 C2_3 1.6630(16) . ?
C2_3 S3_3 1.6652(16) . ?
S1_4 C2_4 1.6626(17) . ?
C2_4 S3_4 1.6617(17) . ?
